data_7708272
loop_
_publ_author_name
'Lim, Sangwoo'
'Moon, Heehun'
'Kim, Dongwon'
'Jung, Ok-Sang'

_publ_section_title
;
 Trimetallic coordination cage formation for nitrate encapsulation:
 transformation of kinetic into thermodynamic products
;
_journal_name_full 'Dalton Transactions'
_journal_paper_doi 10.1039/D1DT02691G
_journal_year 2021
_chemical_formula_sum 'C102 H156 Cl5 N13 O23 Pd3 Si12'
_chemical_formula_weight 2765.92
_space_group_crystal_system monoclinic
_space_group_IT_number 11
_space_group_name_Hall '-P 2yb'
_space_group_name_H-M_alt 'P 1 21/m 1'
_atom_sites_solution_hydrogens geom
_atom_sites_solution_primary direct
_audit_creation_method SHELXL-2018/3
_audit_update_record
;
2021-07-19 deposited with the CCDC.	2021-09-09 downloaded from the CCDC.
;
_cell_angle_alpha 90
_cell_angle_beta 90.357(3)
_cell_angle_gamma 90
_cell_formula_units_Z 2
_cell_length_a 16.8490(18)
_cell_length_b 20.917(2)
_cell_length_c 27.059(3)
_cell_measurement_reflns_used 9857
_cell_measurement_temperature 173(2)
_cell_measurement_theta_max 25.39
_cell_measurement_theta_min 2.61
_cell_volume 9536.2(17)
_computing_cell_refinement 'Bruker APEX software'
_computing_data_collection 'Bruker APEX software'
_computing_data_reduction 'Bruker APEX software'
_computing_molecular_graphics ORTEP
_computing_publication_material CIFTAB
_computing_structure_refinement SHELXL
_computing_structure_solution SHELXS
_diffrn_ambient_temperature 173(2)
_diffrn_measured_fraction_theta_full 0.995
_diffrn_measured_fraction_theta_max 0.995
_diffrn_measurement_device_type 'CCD detector'
_diffrn_measurement_method 'phi and omega scans'
_diffrn_radiation_type MoK\a
_diffrn_radiation_wavelength 0.71073
_diffrn_reflns_av_R_equivalents 0.1797
_diffrn_reflns_av_unetI/netI 0.1340
_diffrn_reflns_Laue_measured_fraction_full 0.995
_diffrn_reflns_Laue_measured_fraction_max 0.995
_diffrn_reflns_limit_h_max 19
_diffrn_reflns_limit_h_min -19
_diffrn_reflns_limit_k_max 24
_diffrn_reflns_limit_k_min -24
_diffrn_reflns_limit_l_max 31
_diffrn_reflns_limit_l_min -31
_diffrn_reflns_number 116846
_diffrn_reflns_point_group_measured_fraction_full 0.995
_diffrn_reflns_point_group_measured_fraction_max 0.995
_diffrn_reflns_theta_full 24.250
_diffrn_reflns_theta_max 24.250
_diffrn_reflns_theta_min 2.410
_diffrn_source 'fine-focus sealed tube'
_exptl_absorpt_coefficient_mu 0.471
_exptl_absorpt_correction_T_max 0.7452
_exptl_absorpt_correction_T_min 0.6305
_exptl_absorpt_correction_type multi-scan
_exptl_absorpt_process_details SADABS
_exptl_crystal_colour colourless
_exptl_crystal_density_diffrn 0.963
_exptl_crystal_description rod
_exptl_crystal_F_000 2868
_exptl_crystal_size_max 0.161
_exptl_crystal_size_mid 0.081
_exptl_crystal_size_min 0.072
_refine_diff_density_max 1.684
_refine_diff_density_min -1.534
_refine_diff_density_rms 0.164
_refine_ls_extinction_method none
_refine_ls_goodness_of_fit_ref 1.094
_refine_ls_hydrogen_treatment constr
_refine_ls_matrix_type full
_refine_ls_number_parameters 1189
_refine_ls_number_reflns 15802
_refine_ls_number_restraints 2333
_refine_ls_restrained_S_all 1.055
_refine_ls_R_factor_all 0.2607
_refine_ls_R_factor_gt 0.1739
_refine_ls_shift/su_max 0.004
_refine_ls_shift/su_mean 0.000
_refine_ls_structure_factor_coef Fsqd
_refine_ls_weighting_details 'w=1/[\s^2^(Fo^2^)+(0.1491P)^2^+203.2167P] where P=(Fo^2^+2Fc^2^)/3'
_refine_ls_weighting_scheme calc
_refine_ls_wR_factor_gt 0.3798
_refine_ls_wR_factor_ref 0.4468
_reflns_Friedel_coverage 0.000
_reflns_number_gt 8363
_reflns_number_total 15802
_reflns_threshold_expression 'I > 2\s(I)'
_cod_data_source_file d1dt02691g2.cif
_cod_data_source_block Pd3L6_ClO4_exchanged
_cod_depositor_comments
;
The following automatic conversions were performed:

data item '_exptl_absorpt_correction_type' value 'MULTI-SCAN' was
changed to 'multi-scan' in accordance with the
/home/data/users/saulius/crontab/automatic-downloads/rss-feeds/RSC/lib/dictionaries/cif_core.dic
dictionary named 'cif_core.dic' version 2.4.2 last updated on
2011-04-26.

Automatic conversion script
Id: cif_fix_values 7556 2019-12-06 15:28:31Z antanas 
;
_cod_original_cell_volume 9536.2(18)
_cod_original_sg_symbol_H-M 'P 21/m'
_cod_database_code 7708272
_shelx_shelxl_version_number 2018/3
_shelx_space_group_comment
;
The symmetry employed for this shelxl refinement is uniquely defined
by the following loop, which should always be used as a source of
symmetry information in preference to the above space-group names.
They are only intended as comments.
;
_shelx_estimated_absorpt_t_min 0.928
_shelx_estimated_absorpt_t_max 0.967

loop_
_space_group_symop_operation_xyz
'x, y, z'
'-x, y+1/2, -z'
'-x, -y, -z'
'x, -y-1/2, z'

loop_
_atom_site_label
_atom_site_type_symbol
_atom_site_fract_x
_atom_site_fract_y
_atom_site_fract_z
_atom_site_U_iso_or_equiv
_atom_site_adp_type
_atom_site_occupancy
_atom_site_site_symmetry_order
_atom_site_calc_flag
_atom_site_refinement_flags_posn
_atom_site_refinement_flags_adp
_atom_site_refinement_flags_occupancy
_atom_site_disorder_assembly
_atom_site_disorder_group
Pd1 Pd 0.62349(10) 0.750000 0.90593(6) 0.0451(5) Uani 1 2 d S TU P . .
Pd2 Pd 0.47507(11) 0.750000 0.62495(6) 0.0550(6) Uani 1 2 d S TU P . .
Pd3 Pd 0.87648(11) 0.750000 0.69446(7) 0.0665(7) Uani 1 2 d DS TU P . .
N1 N 0.6262(12) 0.750000 0.7475(8) 0.057(4) Uani 1 2 d S TU P . .
O2 O 0.5751(10) 0.750000 0.7172(6) 0.073(5) Uani 1 2 d S TU P . .
O3 O 0.6102(12) 0.750000 0.7922(7) 0.077(5) Uani 1 2 d S TU P . .
O4 O 0.6946(13) 0.750000 0.7368(8) 0.097(6) Uani 1 2 d S TU P . .
Cl5 Cl 0.5999(17) 0.5404(13) 0.7508(11) 0.093(6) Uani 0.38(3) 1 d D U P A 1
O6 O 0.629(3) 0.6016(17) 0.7610(17) 0.116(10) Uani 0.38(3) 1 d D U P A 1
O7 O 0.602(3) 0.532(2) 0.7000(11) 0.102(10) Uani 0.38(3) 1 d D U P A 1
O8 O 0.5209(19) 0.532(3) 0.7648(19) 0.105(10) Uani 0.38(3) 1 d D U P A 1
O9 O 0.647(3) 0.490(2) 0.7657(19) 0.118(10) Uani 0.38(3) 1 d D U P A 1
Cl1V Cl 0.9196(14) 1.0674(11) 0.4438(8) 0.099(6) Uani 0.319(13) 1 d D U P B 1
O2V O 0.856(2) 1.078(3) 0.4756(15) 0.132(11) Uani 0.319(13) 1 d D U P B 1
O3V O 0.978(2) 1.1107(19) 0.4538(16) 0.118(11) Uani 0.319(13) 1 d D U P B 1
O4V O 0.896(2) 1.0822(18) 0.3952(10) 0.080(9) Uani 0.319(13) 1 d D U P B 1
O5V O 0.957(3) 1.0108(16) 0.4450(17) 0.130(14) Uani 0.319(13) 1 d D U P B 1
Cl6V Cl 0.1084(11) 0.1193(10) 0.9105(7) 0.111(5) Uani 0.454(17) 1 d D U P C 1
O7V O 0.121(3) 0.088(2) 0.8649(11) 0.155(11) Uani 0.454(17) 1 d D U P C 1
O8V O 0.0402(19) 0.152(2) 0.9068(16) 0.166(13) Uani 0.454(17) 1 d D U P C 1
O9V O 0.106(2) 0.0766(16) 0.9494(11) 0.137(10) Uani 0.454(17) 1 d D U P C 1
O10V O 0.163(2) 0.1647(17) 0.9206(15) 0.150(10) Uani 0.454(17) 1 d D U P C 1
Cl5P Cl 0.5972(10) 0.5358(9) 0.7547(6) 0.089(4) Uani 0.62(3) 1 d D U P A 2
O6P O 0.584(2) 0.6016(11) 0.7477(12) 0.134(8) Uani 0.62(3) 1 d D U P A 2
O7P O 0.6217(18) 0.5070(15) 0.7125(10) 0.107(8) Uani 0.62(3) 1 d D U P A 2
O8P O 0.5278(15) 0.5032(16) 0.7689(12) 0.112(9) Uani 0.62(3) 1 d D U P A 2
O9P O 0.6544(14) 0.5246(16) 0.7889(9) 0.112(8) Uani 0.62(3) 1 d D U P A 2
Cl1W Cl 0.9083(14) 1.1026(14) 0.4558(9) 0.089(7) Uani 0.232(12) 1 d D U P D 2
O2W O 0.935(3) 1.113(3) 0.5048(12) 0.123(12) Uani 0.232(12) 1 d D U P D 2
O3W O 0.952(3) 1.142(2) 0.4264(17) 0.099(11) Uani 0.232(12) 1 d D U P D 2
O4W O 0.8295(18) 1.122(3) 0.4508(18) 0.096(12) Uani 0.232(12) 1 d D U P D 2
O5W O 0.919(4) 1.0438(19) 0.438(2) 0.103(11) Uani 0.232(12) 1 d D U P D 2
Cl6W Cl 0.132(2) 0.1119(18) 0.9055(13) 0.134(8) Uani 0.268(16) 1 d D U P E 2
O7W O 0.160(4) 0.141(3) 0.8615(18) 0.154(12) Uani 0.268(16) 1 d D U P E 2
O8W O 0.073(3) 0.147(3) 0.925(2) 0.148(12) Uani 0.268(16) 1 d D U P E 2
O9W O 0.192(3) 0.110(3) 0.9409(18) 0.120(12) Uani 0.268(16) 1 d D U P E 2
O10W O 0.101(4) 0.053(2) 0.899(2) 0.144(12) Uani 0.268(16) 1 d D U P E 2
Cl6U Cl 0.3538(12) 0.5956(10) 0.1109(7) 0.096(7) Uani 0.278(11) 1 d D U P F 3
O7U O 0.356(3) 0.6315(19) 0.0669(12) 0.095(9) Uani 0.278(11) 1 d D U P F 3
O8U O 0.4313(16) 0.5735(18) 0.1141(13) 0.068(8) Uani 0.278(11) 1 d D U P F 3
O9U O 0.353(3) 0.631(2) 0.1547(12) 0.105(9) Uani 0.278(11) 1 d D U P F 3
O10U O 0.313(3) 0.5413(19) 0.1109(19) 0.157(19) Uani 0.278(11) 1 d D U P F 3
Si1A Si 0.3510(3) 0.5163(3) 0.9216(2) 0.0678(15) Uani 1 1 d . U . . .
C2A C 0.3883(14) 0.4594(10) 0.9684(7) 0.090(6) Uani 1 1 d . U . . .
H2AA H 0.437876 0.440098 0.956885 0.135 Uiso 1 1 calc R U . . .
H2AB H 0.398161 0.481982 0.999604 0.135 Uiso 1 1 calc R U . . .
H2AC H 0.348739 0.425750 0.973694 0.135 Uiso 1 1 calc R U . . .
C3A C 0.2596(12) 0.5528(11) 0.9418(9) 0.096(7) Uani 1 1 d . U . . .
H3AA H 0.240768 0.582854 0.916466 0.143 Uiso 1 1 calc R U . . .
H3AB H 0.219477 0.519594 0.946892 0.143 Uiso 1 1 calc R U . . .
H3AC H 0.268899 0.575825 0.972802 0.143 Uiso 1 1 calc R U . . .
Si4A Si 0.2371(4) 0.5249(4) 0.7211(3) 0.117(3) Uani 1 1 d . U . . .
C5A C 0.2105(17) 0.4636(16) 0.6705(10) 0.147(10) Uani 1 1 d . U . . .
H5AA H 0.182751 0.485259 0.643325 0.220 Uiso 1 1 calc R U . . .
H5AB H 0.259111 0.443782 0.658084 0.220 Uiso 1 1 calc R U . . .
H5AC H 0.175931 0.430540 0.684416 0.220 Uiso 1 1 calc R U . . .
C6A C 0.1478(14) 0.5740(15) 0.7462(9) 0.131(9) Uani 1 1 d . U . . .
H6AA H 0.122214 0.597087 0.718944 0.197 Uiso 1 1 calc R U . . .
H6AB H 0.109340 0.544922 0.761409 0.197 Uiso 1 1 calc R U . . .
H6AC H 0.166770 0.604639 0.771021 0.197 Uiso 1 1 calc R U . . .
C7A C 0.3399(12) 0.4755(9) 0.8601(7) 0.076(5) Uani 1 1 d . U . . .
H7AA H 0.393496 0.466291 0.847108 0.091 Uiso 1 1 calc R U . . .
H7AB H 0.313034 0.433917 0.865311 0.091 Uiso 1 1 calc R U . . .
C8A C 0.2936(12) 0.5126(10) 0.8207(7) 0.081(5) Uani 1 1 d . U . . .
H8AA H 0.238809 0.519785 0.832479 0.097 Uiso 1 1 calc R U . . .
H8AB H 0.318786 0.554883 0.816040 0.097 Uiso 1 1 calc R U . . .
C9A C 0.2904(13) 0.4783(12) 0.7720(8) 0.098(5) Uani 1 1 d . U . . .
H9AA H 0.263191 0.436846 0.776545 0.118 Uiso 1 1 calc R U . . .
H9AB H 0.345321 0.469273 0.761180 0.118 Uiso 1 1 calc R U . . .
N10A N 0.5404(4) 0.6806(4) 0.9099(3) 0.039(3) Uani 1 1 d G U . . .
C11A C 0.5042(6) 0.6663(4) 0.9545(3) 0.051(4) Uani 1 1 d G U . . .
H11A H 0.517591 0.689913 0.983413 0.062 Uiso 1 1 calc R U . . .
C12A C 0.4485(6) 0.6174(5) 0.9570(3) 0.058(4) Uani 1 1 d G U . . .
H12A H 0.423748 0.607647 0.987528 0.069 Uiso 1 1 calc R U . . .
C13A C 0.4289(5) 0.5829(4) 0.9148(4) 0.047(3) Uani 1 1 d G U . . .
C14A C 0.4651(6) 0.5972(4) 0.8701(3) 0.056(4) Uani 1 1 d G U . . .
H14A H 0.451756 0.573574 0.841223 0.067 Uiso 1 1 calc R U . . .
C15A C 0.5209(5) 0.6461(5) 0.8676(3) 0.047(4) Uani 1 1 d G U . . .
H15A H 0.545600 0.655839 0.837107 0.057 Uiso 1 1 calc R U . . .
N16A N 0.4050(5) 0.6815(5) 0.6530(3) 0.053(3) Uani 1 1 d G U . . .
C17A C 0.3413(6) 0.6578(6) 0.6257(3) 0.066(4) Uani 1 1 d G U . . .
H17A H 0.330141 0.674590 0.593732 0.079 Uiso 1 1 calc R U . . .
C18A C 0.2941(6) 0.6096(6) 0.6451(4) 0.079(5) Uani 1 1 d G U . . .
H18A H 0.250550 0.593434 0.626389 0.094 Uiso 1 1 calc R U . . .
C19A C 0.3104(7) 0.5851(6) 0.6918(4) 0.089(5) Uani 1 1 d G U . . .
C20A C 0.3741(7) 0.6088(6) 0.7191(3) 0.081(5) Uani 1 1 d G U . . .
H20A H 0.385269 0.592062 0.750997 0.098 Uiso 1 1 calc R U . . .
C21A C 0.4214(6) 0.6570(6) 0.6997(3) 0.066(4) Uani 1 1 d G U . . .
H21A H 0.464861 0.673217 0.718340 0.080 Uiso 1 1 calc R U . . .
Si1C Si 0.9105(13) 0.9690(9) 0.8946(10) 0.085(6) Uani 0.5 1 d D U P G -1
C2C C 0.913(4) 1.014(3) 0.9537(13) 0.141(17) Uani 0.5 1 d D U P G -1
H2CA H 0.863485 1.038566 0.956993 0.211 Uiso 0.5 1 calc R U P G -1
H2CB H 0.917104 0.983665 0.981326 0.211 Uiso 0.5 1 calc R U P G -1
H2CC H 0.958173 1.042868 0.954109 0.211 Uiso 0.5 1 calc R U P G -1
C3C C 0.885(4) 1.032(2) 0.8484(16) 0.137(17) Uani 0.5 1 d D U P G -1
H3CA H 0.834718 1.052017 0.857416 0.205 Uiso 0.5 1 calc R U P G -1
H3CB H 0.927155 1.064162 0.847934 0.205 Uiso 0.5 1 calc R U P G -1
H3CC H 0.880008 1.012390 0.815589 0.205 Uiso 0.5 1 calc R U P G -1
Si4C Si 1.0339(5) 0.7578(12) 0.9228(3) 0.083(4) Uani 0.5 1 d D U P G -1
C5C C 1.1138(17) 0.6972(16) 0.9257(14) 0.076(11) Uani 0.5 1 d D U P G -1
H5CA H 1.090945 0.654532 0.920699 0.114 Uiso 0.5 1 calc R U P G -1
H5CB H 1.152705 0.705793 0.899755 0.114 Uiso 0.5 1 calc R U P G -1
H5CC H 1.139937 0.699049 0.958078 0.114 Uiso 0.5 1 calc R U P G -1
C6C C 0.9602(15) 0.733(2) 0.9699(10) 0.088(13) Uani 0.5 1 d D U P G -1
H6CA H 0.937590 0.691814 0.960892 0.132 Uiso 0.5 1 calc R U P G -1
H6CB H 0.986320 0.730223 1.002259 0.132 Uiso 0.5 1 calc R U P G -1
H6CC H 0.917680 0.765352 0.971435 0.132 Uiso 0.5 1 calc R U P G -1
C7C C 1.003(2) 0.922(2) 0.8877(14) 0.104(9) Uani 0.5 1 d D U P G -1
H7CA H 0.994811 0.888625 0.862095 0.124 Uiso 0.5 1 calc R U P G -1
H7CB H 1.046183 0.950305 0.876645 0.124 Uiso 0.5 1 calc R U P G -1
C8C C 1.027(2) 0.8903(15) 0.9355(15) 0.107(9) Uani 0.5 1 d D U P G -1
H8CA H 1.050625 0.923351 0.957205 0.128 Uiso 0.5 1 calc R U P G -1
H8CB H 0.978067 0.874874 0.951904 0.128 Uiso 0.5 1 calc R U P G -1
C9C C 1.0840(18) 0.8353(12) 0.933(2) 0.095(9) Uani 0.5 1 d D U P G -1
H9CA H 1.115366 0.833356 0.963578 0.114 Uiso 0.5 1 calc R U P G -1
H9CB H 1.121271 0.843014 0.905064 0.114 Uiso 0.5 1 calc R U P G -1
N10C N 0.7112(18) 0.8119(14) 0.9034(15) 0.049(6) Uani 0.5 1 d G U P G -1
C11C C 0.748(2) 0.8332(15) 0.9466(12) 0.049(6) Uani 0.5 1 d G U P G -1
H11C H 0.733252 0.815270 0.977505 0.059 Uiso 0.5 1 calc R U P G -1
C12C C 0.8053(19) 0.8807(15) 0.9445(11) 0.051(6) Uani 0.5 1 d G U P G -1
H12C H 0.830197 0.895217 0.973968 0.062 Uiso 0.5 1 calc R U P G -1
C13C C 0.8264(15) 0.9068(12) 0.8992(13) 0.052(6) Uani 0.5 1 d DG U P G -1
C14C C 0.7899(18) 0.8855(13) 0.8560(11) 0.050(6) Uani 0.5 1 d G U P G -1
H14C H 0.804284 0.903418 0.825091 0.060 Uiso 0.5 1 calc R U P G -1
C15C C 0.7323(19) 0.8380(14) 0.8581(12) 0.049(6) Uani 0.5 1 d G U P G -1
H15C H 0.707339 0.823471 0.828628 0.059 Uiso 0.5 1 calc R U P G -1
N16C N 0.9161(7) 0.7541(14) 0.7649(3) 0.047(3) Uani 0.5 1 d G U P G -1
C17C C 0.8689(6) 0.7403(13) 0.8055(5) 0.049(4) Uani 0.5 1 d G U P G -1
H17C H 0.813861 0.731892 0.800998 0.059 Uiso 0.5 1 calc R U P G -1
C18C C 0.9021(8) 0.7388(13) 0.8526(4) 0.052(4) Uani 0.5 1 d G U P G -1
H18C H 0.869841 0.729365 0.880332 0.063 Uiso 0.5 1 calc R U P G -1
C19C C 0.9826(8) 0.7510(15) 0.8591(4) 0.054(4) Uani 0.5 1 d DG U P G -1
C20C C 1.0298(6) 0.7648(11) 0.8186(5) 0.048(4) Uani 0.5 1 d G U P G -1
H20C H 1.084760 0.773209 0.823046 0.057 Uiso 0.5 1 calc R U P G -1
C21C C 0.9965(7) 0.7663(10) 0.7714(4) 0.039(4) Uani 0.5 1 d G U P G -1
H21C H 1.028782 0.775736 0.743711 0.047 Uiso 0.5 1 calc R U P G -1
Si1E Si 0.6857(15) 0.9901(11) 0.5280(8) 0.161(9) Uani 0.5 1 d D U P G -1
C2E C 0.731(4) 0.961(3) 0.4703(16) 0.172(19) Uani 0.5 1 d D U P G -1
H2EA H 0.696546 0.929611 0.454582 0.258 Uiso 0.5 1 calc R U P G -1
H2EB H 0.739404 0.997279 0.447710 0.258 Uiso 0.5 1 calc R U P G -1
H2EC H 0.782842 0.941398 0.477883 0.258 Uiso 0.5 1 calc R U P G -1
C3E C 0.597(3) 1.038(3) 0.511(2) 0.22(2) Uani 0.5 1 d D U P G -1
H3EA H 0.571151 1.018784 0.482205 0.326 Uiso 0.5 1 calc R U P G -1
H3EB H 0.560039 1.038230 0.538942 0.326 Uiso 0.5 1 calc R U P G -1
H3EC H 0.613236 1.081697 0.503489 0.326 Uiso 0.5 1 calc R U P G -1
Si4E Si 0.8823(10) 1.0662(8) 0.6745(7) 0.136(5) Uani 0.5 1 d D U P G -1
C5E C 0.974(2) 1.102(3) 0.701(2) 0.154(17) Uani 0.5 1 d D U P G -1
H5EA H 0.985112 1.082482 0.733167 0.231 Uiso 0.5 1 calc R U P G -1
H5EB H 1.018547 1.093573 0.678608 0.231 Uiso 0.5 1 calc R U P G -1
H5EC H 0.966811 1.147968 0.704714 0.231 Uiso 0.5 1 calc R U P G -1
C6E C 0.804(3) 1.086(3) 0.7201(15) 0.18(2) Uani 0.5 1 d D U P G -1
H6EA H 0.826620 1.084260 0.753523 0.263 Uiso 0.5 1 calc R U P G -1
H6EB H 0.784207 1.129454 0.713611 0.263 Uiso 0.5 1 calc R U P G -1
H6EC H 0.760481 1.055515 0.717098 0.263 Uiso 0.5 1 calc R U P G -1
C7E C 0.7038(18) 1.0439(18) 0.5778(13) 0.170(11) Uani 0.5 1 d D U P G -1
H7EA H 0.701752 1.089228 0.567203 0.203 Uiso 0.5 1 calc R U P G -1
H7EB H 0.667284 1.036959 0.605772 0.203 Uiso 0.5 1 calc R U P G -1
C8E C 0.787(3) 1.022(2) 0.589(3) 0.168(12) Uani 0.5 1 d D U P G -1
H8EA H 0.816984 1.015811 0.558230 0.201 Uiso 0.5 1 calc R U P G -1
H8EB H 0.786006 0.981279 0.607617 0.201 Uiso 0.5 1 calc R U P G -1
C9E C 0.824(2) 1.0740(16) 0.6199(9) 0.158(10) Uani 0.5 1 d D U P G -1
H9EA H 0.779137 1.102429 0.629112 0.189 Uiso 0.5 1 calc R U P G -1
H9EB H 0.856714 1.098973 0.596668 0.189 Uiso 0.5 1 calc R U P G -1
N10E N 0.546(3) 0.8171(18) 0.596(2) 0.118(14) Uani 0.5 1 d G U P G -1
C11E C 0.540(3) 0.830(2) 0.546(2) 0.121(14) Uani 0.5 1 d G U P G -1
H11E H 0.507111 0.803874 0.525081 0.145 Uiso 0.5 1 calc R U P G -1
C12E C 0.583(3) 0.880(3) 0.5251(16) 0.129(13) Uani 0.5 1 d G U P G -1
H12E H 0.578808 0.888569 0.490733 0.155 Uiso 0.5 1 calc R U P G -1
C13E C 0.631(3) 0.9177(19) 0.555(2) 0.135(11) Uani 0.5 1 d DG U P G -1
C14E C 0.637(3) 0.905(2) 0.605(2) 0.118(13) Uani 0.5 1 d G U P G -1
H14E H 0.669546 0.930956 0.625877 0.142 Uiso 0.5 1 calc R U P G -1
C15E C 0.594(3) 0.855(3) 0.6258(15) 0.115(14) Uani 0.5 1 d G U P G -1
H15E H 0.597849 0.846261 0.660226 0.138 Uiso 0.5 1 calc R U P G -1
N16E N 0.882(2) 0.8433(9) 0.6924(18) 0.065(8) Uani 0.5 1 d G U P G -1
C17E C 0.942(2) 0.8770(17) 0.6694(13) 0.079(9) Uani 0.5 1 d G U P G -1
H17E H 0.986244 0.854768 0.655856 0.094 Uiso 0.5 1 calc R U P G -1
C18E C 0.939(2) 0.9433(17) 0.6663(12) 0.090(9) Uani 0.5 1 d G U P G -1
H18E H 0.979991 0.966323 0.650633 0.108 Uiso 0.5 1 calc R U P G -1
C19E C 0.874(3) 0.9758(9) 0.6862(13) 0.107(8) Uani 0.5 1 d DG U P G -1
C20E C 0.814(2) 0.9421(15) 0.7092(16) 0.089(10) Uani 0.5 1 d G U P G -1
H20E H 0.769917 0.964374 0.722775 0.106 Uiso 0.5 1 calc R U P G -1
C21E C 0.818(2) 0.8759(14) 0.7123(19) 0.066(9) Uani 0.5 1 d G U P G -1
H21E H 0.776168 0.852818 0.727998 0.080 Uiso 0.5 1 calc R U P G -1
Si1G Si 0.7819(9) 0.7421(14) 0.4546(3) 0.116(5) Uani 0.5 1 d D U P G -1
C2G C 0.6776(13) 0.764(3) 0.4409(16) 0.143(16) Uani 0.5 1 d D U P G -1
H2GA H 0.665725 0.805786 0.455887 0.215 Uiso 0.5 1 calc R U P G -1
H2GB H 0.669795 0.766987 0.404992 0.215 Uiso 0.5 1 calc R U P G -1
H2GC H 0.641960 0.731731 0.454429 0.215 Uiso 0.5 1 calc R U P G -1
C3G C 0.845(3) 0.806(2) 0.428(2) 0.134(16) Uani 0.5 1 d D U P G -1
H3GA H 0.831194 0.847187 0.443623 0.200 Uiso 0.5 1 calc R U P G -1
H3GB H 0.900823 0.796498 0.434793 0.200 Uiso 0.5 1 calc R U P G -1
H3GC H 0.835756 0.808867 0.392530 0.200 Uiso 0.5 1 calc R U P G -1
Si4G Si 0.7184(7) 0.5288(6) 0.5287(5) 0.072(3) Uani 0.5 1 d D U P G -1
C5G C 0.763(3) 0.4799(14) 0.5786(11) 0.088(11) Uani 0.5 1 d D U P G -1
H5GA H 0.721255 0.454208 0.594228 0.132 Uiso 0.5 1 calc R U P G -1
H5GB H 0.803203 0.451592 0.564712 0.132 Uiso 0.5 1 calc R U P G -1
H5GC H 0.787242 0.508042 0.603314 0.132 Uiso 0.5 1 calc R U P G -1
C6G C 0.666(2) 0.4762(16) 0.4845(12) 0.086(11) Uani 0.5 1 d D U P G -1
H6GA H 0.642120 0.502081 0.457999 0.130 Uiso 0.5 1 calc R U P G -1
H6GB H 0.703175 0.445576 0.470267 0.130 Uiso 0.5 1 calc R U P G -1
H6GC H 0.623596 0.452910 0.501745 0.130 Uiso 0.5 1 calc R U P G -1
C7G C 0.806(4) 0.6638(18) 0.427(2) 0.119(9) Uani 0.5 1 d D U P G -1
H7GA H 0.793215 0.665666 0.390788 0.143 Uiso 0.5 1 calc R U P G -1
H7GB H 0.863474 0.656146 0.430035 0.143 Uiso 0.5 1 calc R U P G -1
C8G C 0.763(3) 0.6093(17) 0.4484(15) 0.113(9) Uani 0.5 1 d D U P G -1
H8GA H 0.706961 0.622886 0.452442 0.136 Uiso 0.5 1 calc R U P G -1
H8GB H 0.762703 0.574683 0.423452 0.136 Uiso 0.5 1 calc R U P G -1
C9G C 0.787(2) 0.5812(19) 0.4943(15) 0.097(8) Uani 0.5 1 d D U P G -1
H9GA H 0.802668 0.616494 0.516703 0.117 Uiso 0.5 1 calc R U P G -1
H9GB H 0.835824 0.556025 0.487784 0.117 Uiso 0.5 1 calc R U P G -1
N10G N 0.8449(6) 0.744(2) 0.6247(2) 0.063(5) Uani 0.5 1 d DG U P G -1
C11G C 0.9033(8) 0.7365(15) 0.5891(3) 0.062(7) Uani 0.5 1 d DG U P G -1
H11G H 0.957001 0.730323 0.598797 0.074 Uiso 0.5 1 calc R U P G -1
C12G C 0.8831(10) 0.7381(18) 0.5392(3) 0.071(8) Uani 0.5 1 d G U P G -1
H12G H 0.922945 0.732973 0.514853 0.085 Uiso 0.5 1 calc R U P G -1
C13G C 0.8044(11) 0.747(3) 0.5249(3) 0.089(6) Uani 0.5 1 d DG U P G -1
C14G C 0.7461(9) 0.755(4) 0.5606(4) 0.071(7) Uani 0.5 1 d G U P G -1
H14G H 0.692356 0.760777 0.550811 0.085 Uiso 0.5 1 calc R U P G -1
C15G C 0.7663(6) 0.753(3) 0.6104(3) 0.062(6) Uani 0.5 1 d DG U P G -1
H15G H 0.726411 0.758128 0.634755 0.074 Uiso 0.5 1 calc R U P G -1
N16G N 0.5430(10) 0.6792(8) 0.5971(7) 0.012(4) Uani 0.5 1 d G U P G -1
C17G C 0.6050(12) 0.6546(10) 0.6254(6) 0.025(6) Uani 0.5 1 d G U P G -1
H17G H 0.613603 0.669732 0.658139 0.030 Uiso 0.5 1 calc R U P G -1
C18G C 0.6543(11) 0.6078(11) 0.6059(8) 0.037(6) Uani 0.5 1 d G U P G -1
H18G H 0.696652 0.591013 0.625272 0.045 Uiso 0.5 1 calc R U P G -1
C19G C 0.6417(13) 0.5857(11) 0.5581(9) 0.047(6) Uani 0.5 1 d DG U P G -1
C20G C 0.5797(14) 0.6103(12) 0.5298(6) 0.036(6) Uani 0.5 1 d G U P G -1
H20G H 0.571126 0.595209 0.497054 0.043 Uiso 0.5 1 calc R U P G -1
C21G C 0.5304(11) 0.6571(10) 0.5493(7) 0.025(5) Uani 0.5 1 d G U P G -1
H21G H 0.488076 0.673928 0.529920 0.029 Uiso 0.5 1 calc R U P G -1
Si1I Si 0.8983(12) 0.5140(10) 0.8998(9) 0.083(6) Uani 0.5 1 d D U P G -1
C2I C 0.993(2) 0.553(2) 0.9180(19) 0.106(13) Uani 0.5 1 d D U P G -1
H2IA H 1.006503 0.585592 0.893290 0.159 Uiso 0.5 1 calc R U P G -1
H2IB H 0.986066 0.574048 0.950273 0.159 Uiso 0.5 1 calc R U P G -1
H2IC H 1.034812 0.521320 0.920209 0.159 Uiso 0.5 1 calc R U P G -1
C3I C 0.875(3) 0.4538(19) 0.9478(15) 0.098(13) Uani 0.5 1 d D U P G -1
H3IA H 0.825090 0.432127 0.939079 0.147 Uiso 0.5 1 calc R U P G -1
H3IB H 0.917835 0.422367 0.949732 0.147 Uiso 0.5 1 calc R U P G -1
H3IC H 0.869089 0.475095 0.979796 0.147 Uiso 0.5 1 calc R U P G -1
Si4I Si 0.8988(11) 0.4291(8) 0.7132(7) 0.128(5) Uani 0.5 1 d D U P G -1
C5I C 0.958(3) 0.411(2) 0.6575(17) 0.169(18) Uani 0.5 1 d D U P G -1
H5IA H 0.921900 0.406830 0.628856 0.254 Uiso 0.5 1 calc R U P G -1
H5IB H 0.995918 0.444899 0.651675 0.254 Uiso 0.5 1 calc R U P G -1
H5IC H 0.985841 0.370098 0.662367 0.254 Uiso 0.5 1 calc R U P G -1
C6I C 0.805(3) 0.383(3) 0.709(2) 0.17(2) Uani 0.5 1 d D U P G -1
H6IA H 0.779165 0.391552 0.677480 0.259 Uiso 0.5 1 calc R U P G -1
H6IB H 0.816854 0.337324 0.712121 0.259 Uiso 0.5 1 calc R U P G -1
H6IC H 0.769991 0.396001 0.736209 0.259 Uiso 0.5 1 calc R U P G -1
C7I C 0.914(3) 0.488(3) 0.8351(12) 0.115(10) Uani 0.5 1 d D U P G -1
H7IA H 0.884078 0.447495 0.832116 0.138 Uiso 0.5 1 calc R U P G -1
H7IB H 0.884970 0.519543 0.814857 0.138 Uiso 0.5 1 calc R U P G -1
C8I C 0.989(3) 0.476(3) 0.8071(17) 0.141(10) Uani 0.5 1 d D U P G -1
H8IA H 1.028607 0.454995 0.829106 0.169 Uiso 0.5 1 calc R U P G -1
H8IB H 1.011917 0.517269 0.796205 0.169 Uiso 0.5 1 calc R U P G -1
C9I C 0.975(3) 0.4343(18) 0.7628(16) 0.143(10) Uani 0.5 1 d D U P G -1
H9IA H 0.974772 0.390668 0.776900 0.172 Uiso 0.5 1 calc R U P G -1
H9IB H 1.024897 0.437670 0.744214 0.172 Uiso 0.5 1 calc R U P G -1
N10I N 0.7046(15) 0.6755(11) 0.9028(12) 0.040(7) Uani 0.5 1 d G U P G -1
C11I C 0.7239(16) 0.6468(12) 0.8582(10) 0.042(7) Uani 0.5 1 d G U P G -1
H11I H 0.699948 0.661326 0.828356 0.051 Uiso 0.5 1 calc R U P G -1
C12I C 0.7781(16) 0.5967(12) 0.8572(10) 0.050(8) Uani 0.5 1 d G U P G -1
H12I H 0.791280 0.577091 0.826643 0.060 Uiso 0.5 1 calc R U P G -1
C13I C 0.8131(14) 0.5754(12) 0.9008(12) 0.061(7) Uani 0.5 1 d DG U P G -1
C14I C 0.7938(17) 0.6042(13) 0.9455(10) 0.046(8) Uani 0.5 1 d G U P G -1
H14I H 0.817724 0.589591 0.975306 0.055 Uiso 0.5 1 calc R U P G -1
C15I C 0.7396(17) 0.6542(13) 0.9465(10) 0.040(7) Uani 0.5 1 d G U P G -1
H15I H 0.726392 0.673827 0.977020 0.048 Uiso 0.5 1 calc R U P G -1
N16I N 0.873(3) 0.6514(8) 0.6959(18) 0.066(9) Uani 0.5 1 d G U P G -1
C17I C 0.808(2) 0.6152(15) 0.711(2) 0.080(11) Uani 0.5 1 d G U P G -1
H17I H 0.759694 0.635765 0.718796 0.096 Uiso 0.5 1 calc R U P G -1
C18I C 0.814(2) 0.5490(15) 0.7134(17) 0.093(10) Uani 0.5 1 d G U P G -1
H18I H 0.769738 0.524344 0.723404 0.112 Uiso 0.5 1 calc R U P G -1
C19I C 0.885(2) 0.5190(9) 0.7014(12) 0.099(8) Uani 0.5 1 d DG U P G -1
C20I C 0.9500(19) 0.5551(15) 0.6867(11) 0.080(9) Uani 0.5 1 d G U P G -1
H20I H 0.998434 0.534579 0.678526 0.096 Uiso 0.5 1 calc R U P G -1
C21I C 0.944(2) 0.6213(15) 0.6840(12) 0.069(9) Uani 0.5 1 d G U P G -1
H21I H 0.988391 0.646000 0.673917 0.083 Uiso 0.5 1 calc R U P G -1

loop_
_atom_site_aniso_label
_atom_site_aniso_U_11
_atom_site_aniso_U_22
_atom_site_aniso_U_33
_atom_site_aniso_U_23
_atom_site_aniso_U_13
_atom_site_aniso_U_12
Pd1 0.0390(9) 0.0552(12) 0.0410(10) 0.000 -0.0166(7) 0.000
Pd2 0.0489(11) 0.0796(14) 0.0363(10) 0.000 -0.0073(8) 0.000
Pd3 0.0412(11) 0.1082(18) 0.0499(12) 0.000 -0.0069(9) 0.000
N1 0.054(6) 0.064(7) 0.053(6) 0.000 0.000(6) 0.000
O2 0.058(8) 0.091(9) 0.070(8) 0.000 -0.038(7) 0.000
O3 0.099(9) 0.067(9) 0.064(9) 0.000 0.003(8) 0.000
O4 0.086(10) 0.091(10) 0.113(10) 0.000 -0.005(9) 0.000
Cl5 0.103(9) 0.108(10) 0.067(9) 0.010(9) -0.020(8) -0.015(9)
O6 0.111(18) 0.130(18) 0.107(17) -0.016(16) -0.035(16) -0.021(17)
O7 0.107(17) 0.133(19) 0.065(16) 0.021(16) -0.022(15) -0.003(16)
O8 0.104(17) 0.124(19) 0.087(17) 0.003(17) 0.000(15) -0.011(17)
O9 0.123(17) 0.129(19) 0.102(18) 0.007(17) 0.002(16) -0.014(17)
Cl1V 0.083(9) 0.112(12) 0.101(10) 0.003(10) -0.017(8) 0.001(9)
O2V 0.128(18) 0.142(19) 0.127(18) 0.012(17) -0.013(16) -0.014(17)
O3V 0.112(17) 0.132(19) 0.110(17) 0.024(16) 0.001(16) -0.003(17)
O4V 0.071(16) 0.090(18) 0.077(16) 0.020(15) -0.029(14) 0.022(15)
O5V 0.11(2) 0.16(2) 0.12(2) 0.01(2) -0.01(2) -0.01(2)
Cl6V 0.107(10) 0.114(9) 0.113(9) -0.037(7) 0.027(8) -0.013(8)
O7V 0.147(19) 0.154(19) 0.165(19) -0.021(18) 0.008(18) -0.004(17)
O8V 0.16(2) 0.17(2) 0.17(2) -0.017(19) -0.018(19) -0.026(19)
O9V 0.143(17) 0.143(17) 0.124(17) -0.031(16) -0.017(16) -0.005(16)
O10V 0.140(17) 0.160(18) 0.150(17) -0.030(16) 0.000(16) -0.026(16)
Cl5P 0.101(7) 0.113(7) 0.053(6) 0.006(6) -0.024(5) -0.014(6)
O6P 0.136(16) 0.144(15) 0.121(15) 0.016(14) -0.026(14) -0.012(15)
O7P 0.110(15) 0.131(17) 0.079(14) -0.007(14) -0.008(13) -0.001(14)
O8P 0.109(15) 0.136(19) 0.091(14) 0.019(15) 0.008(13) -0.028(14)
O9P 0.107(13) 0.147(16) 0.083(13) 0.013(13) -0.059(11) -0.051(13)
Cl1W 0.077(10) 0.109(13) 0.080(11) 0.014(10) -0.006(9) -0.005(10)
O2W 0.120(19) 0.13(2) 0.12(2) 0.010(19) -0.004(18) -0.009(19)
O3W 0.090(19) 0.11(2) 0.093(19) 0.033(18) -0.005(17) 0.007(18)
O4W 0.09(2) 0.12(2) 0.08(2) 0.027(19) -0.029(18) -0.007(19)
O5W 0.092(17) 0.109(19) 0.107(17) 0.018(16) -0.016(16) 0.003(16)
Cl6W 0.141(13) 0.129(12) 0.131(11) -0.023(10) 0.008(10) -0.012(11)
O7W 0.15(2) 0.15(2) 0.16(2) -0.018(19) 0.012(19) -0.010(19)
O8W 0.142(19) 0.153(19) 0.150(19) -0.021(17) -0.012(18) -0.022(18)
O9W 0.129(19) 0.12(2) 0.113(19) -0.016(18) 0.000(18) -0.001(18)
O10W 0.14(2) 0.14(2) 0.14(2) -0.013(19) 0.010(19) -0.017(19)
Cl6U 0.104(8) 0.094(8) 0.091(8) 0.004(4) 0.006(4) -0.001(4)
O7U 0.102(11) 0.094(11) 0.090(10) 0.004(7) 0.006(7) -0.001(7)
O8U 0.076(10) 0.070(10) 0.057(10) 0.006(7) 0.003(7) 0.008(7)
O9U 0.111(11) 0.101(11) 0.103(11) 0.002(8) 0.005(8) -0.002(8)
O10U 0.16(3) 0.17(3) 0.14(3) -0.02(3) -0.02(3) -0.02(3)
Si1A 0.078(3) 0.054(3) 0.072(3) 0.015(3) -0.012(3) -0.016(3)
C2A 0.130(16) 0.065(12) 0.075(12) 0.011(10) -0.024(12) -0.044(12)
C3A 0.077(13) 0.099(15) 0.111(15) 0.020(13) 0.019(12) -0.007(12)
Si4A 0.105(5) 0.169(7) 0.078(4) 0.039(4) -0.027(4) -0.074(5)
C5A 0.144(19) 0.20(2) 0.101(17) 0.003(17) -0.025(15) -0.068(18)
C6A 0.086(14) 0.21(2) 0.098(15) 0.073(16) -0.002(12) -0.041(16)
C7A 0.083(9) 0.066(9) 0.079(9) 0.013(8) -0.019(8) -0.029(8)
C8A 0.084(9) 0.083(10) 0.076(9) 0.010(8) -0.018(8) -0.028(9)
C9A 0.093(10) 0.123(11) 0.078(10) 0.013(9) -0.019(9) -0.048(9)
N10A 0.032(5) 0.029(6) 0.056(7) 0.003(5) -0.014(5) 0.009(5)
C11A 0.063(8) 0.049(8) 0.042(7) 0.006(7) -0.017(7) -0.003(7)
C12A 0.062(8) 0.069(9) 0.042(7) 0.009(7) -0.013(7) -0.008(7)
C13A 0.048(7) 0.042(7) 0.051(7) 0.011(6) -0.011(6) -0.004(6)
C14A 0.066(8) 0.055(8) 0.046(7) -0.001(7) -0.005(7) -0.010(7)
C15A 0.045(7) 0.058(8) 0.039(7) -0.001(7) 0.000(6) -0.006(7)
N16A 0.044(6) 0.078(8) 0.037(6) 0.001(6) 0.008(5) -0.001(6)
C17A 0.064(8) 0.089(10) 0.045(8) 0.001(8) -0.008(7) 0.000(8)
C18A 0.072(9) 0.107(11) 0.057(9) 0.020(8) -0.005(8) -0.019(9)
C19A 0.081(9) 0.119(10) 0.066(8) 0.022(8) -0.012(8) -0.040(8)
C20A 0.079(9) 0.116(11) 0.049(8) 0.020(8) -0.018(7) -0.034(9)
C21A 0.059(8) 0.093(10) 0.048(8) 0.008(8) -0.005(7) -0.020(8)
Si1C 0.071(9) 0.090(10) 0.094(10) -0.007(8) -0.014(7) -0.021(7)
C2C 0.14(3) 0.13(3) 0.15(3) 0.00(3) -0.01(2) -0.01(2)
C3C 0.12(3) 0.12(3) 0.17(3) 0.01(2) -0.01(2) -0.03(2)
Si4C 0.068(5) 0.105(10) 0.077(5) -0.010(8) -0.023(4) -0.004(9)
C5C 0.067(19) 0.09(2) 0.068(19) 0.009(18) -0.037(17) -0.004(18)
C6C 0.094(19) 0.11(3) 0.064(17) 0.017(18) -0.026(16) -0.014(19)
C7C 0.096(13) 0.107(14) 0.108(14) -0.007(12) -0.009(12) -0.019(12)
C8C 0.097(14) 0.110(14) 0.113(14) -0.003(13) -0.013(12) -0.012(12)
C9C 0.081(13) 0.106(14) 0.099(13) -0.008(12) -0.015(12) -0.008(12)
N10C 0.050(7) 0.049(7) 0.047(7) -0.001(5) -0.002(5) 0.003(5)
C11C 0.050(8) 0.050(8) 0.048(8) -0.001(5) -0.001(5) -0.001(5)
C12C 0.051(8) 0.053(8) 0.050(8) -0.002(5) 0.000(5) -0.001(5)
C13C 0.051(7) 0.052(7) 0.052(7) -0.003(5) -0.002(5) -0.001(5)
C14C 0.050(8) 0.051(8) 0.049(8) 0.000(5) -0.002(5) -0.001(5)
C15C 0.051(8) 0.049(8) 0.048(8) -0.001(5) -0.003(5) 0.000(5)
N16C 0.040(5) 0.055(6) 0.046(5) 0.000(5) -0.011(4) 0.005(5)
C17C 0.045(6) 0.053(6) 0.050(6) 0.000(5) -0.005(5) 0.003(5)
C18C 0.048(6) 0.055(6) 0.054(6) 0.001(5) -0.006(5) -0.001(5)
C19C 0.049(5) 0.058(6) 0.056(6) 0.000(5) -0.008(5) 0.001(5)
C20C 0.037(6) 0.051(6) 0.054(6) 0.000(5) -0.010(5) 0.006(5)
C21C 0.025(5) 0.047(6) 0.046(6) 0.002(5) -0.015(5) 0.015(5)
Si1E 0.173(13) 0.146(13) 0.163(13) 0.007(10) 0.011(11) -0.007(10)
C2E 0.17(3) 0.18(3) 0.17(3) 0.01(3) 0.03(3) -0.02(3)
C3E 0.23(3) 0.20(3) 0.23(3) 0.01(3) 0.01(3) -0.01(3)
Si4E 0.131(10) 0.126(10) 0.152(11) -0.003(9) -0.026(9) -0.001(9)
C5E 0.16(3) 0.14(3) 0.15(3) -0.01(3) -0.04(3) -0.02(3)
C6E 0.19(3) 0.15(3) 0.19(3) 0.04(3) -0.03(3) -0.01(3)
C7E 0.172(16) 0.161(16) 0.175(16) 0.009(13) 0.007(13) -0.009(13)
C8E 0.166(16) 0.167(16) 0.170(16) 0.006(13) -0.005(13) -0.009(13)
C9E 0.156(15) 0.153(15) 0.164(15) 0.002(13) -0.012(13) -0.005(13)
N10E 0.118(17) 0.119(18) 0.118(18) -0.001(13) -0.002(13) 0.007(13)
C11E 0.120(18) 0.119(18) 0.123(18) 0.007(13) -0.002(13) 0.003(13)
C12E 0.134(17) 0.126(17) 0.127(17) 0.007(13) -0.001(13) -0.003(13)
C13E 0.142(15) 0.133(15) 0.131(15) 0.005(12) 0.003(12) -0.001(12)
C14E 0.122(17) 0.120(17) 0.113(17) 0.002(13) -0.009(13) 0.007(13)
C15E 0.117(18) 0.117(18) 0.111(18) 0.002(13) -0.008(13) 0.011(13)
N16E 0.047(11) 0.093(12) 0.055(11) -0.001(10) -0.008(10) 0.013(10)
C17E 0.065(13) 0.094(14) 0.077(14) 0.001(12) -0.012(12) 0.002(12)
C18E 0.080(14) 0.097(14) 0.092(14) -0.005(12) -0.020(12) -0.004(12)
C19E 0.103(12) 0.107(13) 0.110(13) -0.006(11) -0.019(11) 0.003(11)
C20E 0.085(14) 0.094(14) 0.086(14) -0.009(12) -0.004(12) 0.013(12)
C21E 0.056(13) 0.087(14) 0.056(13) -0.007(12) -0.005(11) 0.012(12)
Si1G 0.159(8) 0.123(11) 0.065(5) -0.019(9) -0.004(6) 0.005(11)
C2G 0.18(3) 0.15(3) 0.10(2) -0.01(3) 0.00(2) 0.01(3)
C3G 0.16(3) 0.14(3) 0.10(2) 0.01(2) -0.02(2) 0.02(2)
Si4G 0.071(7) 0.065(7) 0.079(7) -0.030(6) -0.016(6) 0.027(6)
C5G 0.08(2) 0.09(2) 0.09(2) -0.075(18) -0.042(17) 0.031(18)
C6G 0.11(2) 0.08(2) 0.067(19) -0.055(17) -0.010(18) 0.028(19)
C7G 0.139(14) 0.120(14) 0.099(13) -0.010(12) 0.002(12) -0.003(13)
C8G 0.123(14) 0.112(14) 0.105(14) -0.011(13) -0.002(12) 0.005(13)
C9G 0.098(13) 0.094(13) 0.099(13) -0.016(12) -0.008(12) 0.016(12)
N10G 0.054(8) 0.082(11) 0.052(8) -0.012(11) -0.004(7) -0.006(11)
C11G 0.064(11) 0.069(15) 0.053(10) -0.014(11) 0.008(9) -0.006(11)
C12G 0.075(11) 0.075(15) 0.063(11) -0.017(11) 0.020(10) 0.002(12)
C13G 0.105(11) 0.088(11) 0.074(10) -0.011(12) 0.007(9) 0.002(12)
C14G 0.072(11) 0.076(13) 0.064(11) 0.003(13) -0.001(9) 0.007(13)
C15G 0.062(10) 0.072(12) 0.052(10) 0.000(13) -0.012(9) 0.002(13)
N16G 0.015(7) 0.010(7) 0.010(7) 0.003(5) -0.002(5) -0.004(6)
C17G 0.034(10) 0.024(10) 0.017(9) 0.005(8) -0.003(8) -0.001(9)
C18G 0.046(11) 0.033(11) 0.032(10) 0.000(9) -0.005(9) 0.012(10)
C19G 0.055(10) 0.046(10) 0.041(10) -0.012(9) -0.006(9) 0.017(9)
C20G 0.046(11) 0.041(11) 0.021(10) -0.006(9) -0.016(9) 0.011(10)
C21G 0.031(10) 0.030(10) 0.012(9) 0.004(8) -0.014(8) 0.006(9)
Si1I 0.062(8) 0.096(10) 0.090(10) -0.007(8) 0.002(7) 0.033(8)
C2I 0.09(2) 0.10(2) 0.13(3) 0.01(2) -0.02(2) 0.01(2)
C3I 0.09(2) 0.09(2) 0.11(2) -0.01(2) -0.01(2) 0.03(2)
Si4I 0.140(10) 0.128(10) 0.116(9) 0.002(9) -0.005(9) -0.015(9)
C5I 0.19(3) 0.16(3) 0.16(3) 0.01(3) -0.01(3) -0.01(3)
C6I 0.19(3) 0.15(3) 0.18(3) 0.00(3) 0.02(3) -0.02(3)
C7I 0.107(14) 0.122(14) 0.117(14) -0.001(12) 0.011(12) 0.025(12)
C8I 0.141(15) 0.144(15) 0.138(15) -0.003(13) 0.001(13) 0.010(13)
C9I 0.150(14) 0.146(14) 0.134(14) -0.002(13) 0.000(13) 0.001(13)
N10I 0.036(11) 0.047(12) 0.036(10) -0.006(10) -0.010(9) -0.015(10)
C11I 0.033(11) 0.058(13) 0.037(11) 0.010(11) -0.004(9) -0.017(11)
C12I 0.043(12) 0.060(13) 0.047(12) 0.011(11) 0.000(10) -0.004(11)
C13I 0.052(11) 0.068(12) 0.062(11) -0.001(10) -0.006(10) 0.011(10)
C14I 0.044(12) 0.053(13) 0.041(11) -0.004(11) -0.003(10) -0.001(11)
C15I 0.040(12) 0.049(13) 0.029(11) -0.008(10) -0.012(9) 0.003(11)
N16I 0.058(14) 0.089(14) 0.052(13) 0.000(11) -0.002(11) -0.002(11)
C17I 0.078(15) 0.097(15) 0.064(14) -0.001(12) 0.002(12) 0.000(12)
C18I 0.094(15) 0.101(15) 0.084(14) 0.007(12) -0.004(12) -0.008(13)
C19I 0.104(12) 0.104(13) 0.090(12) 0.005(11) -0.010(11) -0.008(11)
C20I 0.075(13) 0.089(14) 0.074(14) -0.004(12) -0.008(12) -0.005(12)
C21I 0.062(13) 0.086(14) 0.060(14) -0.002(12) 0.001(12) -0.005(12)

loop_
_atom_type_symbol
_atom_type_description
_atom_type_scat_dispersion_real
_atom_type_scat_dispersion_imag
_atom_type_scat_source
C C 0.0033 0.0016 'International Tables Vol C Tables 4.2.6.8 and 6.1.1.4'
H H 0.0000 0.0000 'International Tables Vol C Tables 4.2.6.8 and 6.1.1.4'
N N 0.0061 0.0033 'International Tables Vol C Tables 4.2.6.8 and 6.1.1.4'
O O 0.0106 0.0060 'International Tables Vol C Tables 4.2.6.8 and 6.1.1.4'
Si Si 0.0817 0.0704 'International Tables Vol C Tables 4.2.6.8 and 6.1.1.4'
Cl Cl 0.1484 0.1585 'International Tables Vol C Tables 4.2.6.8 and 6.1.1.4'
Pd Pd -0.9988 1.0072 'International Tables Vol C Tables 4.2.6.8 and 6.1.1.4'

loop_
_geom_angle_atom_site_label_1
_geom_angle_atom_site_label_2
_geom_angle_atom_site_label_3
_geom_angle
_geom_angle_site_symmetry_1
_geom_angle_site_symmetry_3
_geom_angle_publ_flag
N10C Pd1 N10A 92.9(11) . 4_575 ?
N10C Pd1 N10A 175.1(11) . . ?
N10A Pd1 N10A 91.9(5) 4_575 . ?
N10C Pd1 N10I 89.9(8) . . ?
N10A Pd1 N10I 177.2(9) 4_575 . ?
N10A Pd1 N10I 85.4(8) . . ?
N10E Pd2 N16A 90.1(15) . 4_575 ?
N10E Pd2 N16A 178.8(17) . . ?
N16A Pd2 N16A 91.0(6) 4_575 . ?
N10E Pd2 N16G 91.6(11) . . ?
N16A Pd2 N16G 178.3(7) 4_575 . ?
N16A Pd2 N16G 87.4(7) . . ?
N16E Pd3 N10G 92.8(19) . . ?
N16E Pd3 N16C 88.3(16) . . ?
N10G Pd3 N16C 176.2(7) . . ?
N16E Pd3 N16I 178.8(9) . . ?
N10G Pd3 N16I 87.0(19) . . ?
N16C Pd3 N16I 91.9(15) . . ?
O2 N1 O4 122(2) . . ?
O2 N1 O3 121(2) . . ?
O4 N1 O3 117(2) . . ?
O9 Cl5 O7 100(2) . . ?
O9 Cl5 O8 112(2) . . ?
O7 Cl5 O8 106(2) . . ?
O9 Cl5 O6 116(2) . . ?
O7 Cl5 O6 107(2) . . ?
O8 Cl5 O6 113(2) . . ?
O5V Cl1V O3V 104(2) . . ?
O5V Cl1V O2V 119(2) . . ?
O3V Cl1V O2V 109(2) . . ?
O5V Cl1V O4V 110(2) . . ?
O3V Cl1V O4V 104(2) . . ?
O2V Cl1V O4V 109(2) . . ?
O8V Cl6V O10V 103(2) . . ?
O8V Cl6V O9V 111(2) . . ?
O10V Cl6V O9V 109(2) . . ?
O8V Cl6V O7V 108(2) . . ?
O10V Cl6V O7V 114(2) . . ?
O9V Cl6V O7V 112(2) . . ?
O9P Cl5P O7P 106.2(18) . . ?
O9P Cl5P O6P 111.7(19) . . ?
O7P Cl5P O6P 111.7(18) . . ?
O9P Cl5P O8P 108.6(16) . . ?
O7P Cl5P O8P 105.9(15) . . ?
O6P Cl5P O8P 112.4(18) . . ?
O5W Cl1W O3W 105(3) . . ?
O5W Cl1W O4W 111(2) . . ?
O3W Cl1W O4W 106(2) . . ?
O5W Cl1W O2W 116(3) . . ?
O3W Cl1W O2W 107(2) . . ?
O4W Cl1W O2W 110(2) . . ?
O8W Cl6W O10W 105(3) . . ?
O8W Cl6W O9W 107(2) . . ?
O10W Cl6W O9W 110(2) . . ?
O8W Cl6W O7W 109(2) . . ?
O10W Cl6W O7W 114(3) . . ?
O9W Cl6W O7W 111(2) . . ?
O10U Cl6U O8U 102(2) . . ?
O10U Cl6U O9U 116(2) . . ?
O8U Cl6U O9U 98(2) . . ?
O10U Cl6U O7U 118(2) . . ?
O8U Cl6U O7U 101(2) . . ?
O9U Cl6U O7U 116(2) . . ?
C3A Si1A C2A 110.7(11) . . ?
C3A Si1A C7A 112.2(10) . . ?
C2A Si1A C7A 110.2(9) . . ?
C3A Si1A C13A 107.9(9) . . ?
C2A Si1A C13A 107.7(7) . . ?
C7A Si1A C13A 107.9(7) . . ?
Si1A C2A H2AA 109.5 . . ?
Si1A C2A H2AB 109.5 . . ?
H2AA C2A H2AB 109.5 . . ?
Si1A C2A H2AC 109.5 . . ?
H2AA C2A H2AC 109.5 . . ?
H2AB C2A H2AC 109.5 . . ?
Si1A C3A H3AA 109.5 . . ?
Si1A C3A H3AB 109.5 . . ?
H3AA C3A H3AB 109.5 . . ?
Si1A C3A H3AC 109.5 . . ?
H3AA C3A H3AC 109.5 . . ?
H3AB C3A H3AC 109.5 . . ?
C9A Si4A C5A 106.2(13) . . ?
C9A Si4A C19A 109.2(8) . . ?
C5A Si4A C19A 106.7(10) . . ?
C9A Si4A C6A 112.3(11) . . ?
C5A Si4A C6A 114.9(13) . . ?
C19A Si4A C6A 107.3(10) . . ?
Si4A C5A H5AA 109.5 . . ?
Si4A C5A H5AB 109.5 . . ?
H5AA C5A H5AB 109.5 . . ?
Si4A C5A H5AC 109.5 . . ?
H5AA C5A H5AC 109.5 . . ?
H5AB C5A H5AC 109.5 . . ?
Si4A C6A H6AA 109.5 . . ?
Si4A C6A H6AB 109.5 . . ?
H6AA C6A H6AB 109.5 . . ?
Si4A C6A H6AC 109.5 . . ?
H6AA C6A H6AC 109.5 . . ?
H6AB C6A H6AC 109.5 . . ?
C8A C7A Si1A 115.7(15) . . ?
C8A C7A H7AA 108.4 . . ?
Si1A C7A H7AA 108.4 . . ?
C8A C7A H7AB 108.4 . . ?
Si1A C7A H7AB 108.4 . . ?
H7AA C7A H7AB 107.4 . . ?
C9A C8A C7A 112.7(19) . . ?
C9A C8A H8AA 109.1 . . ?
C7A C8A H8AA 109.1 . . ?
C9A C8A H8AB 109.1 . . ?
C7A C8A H8AB 109.1 . . ?
H8AA C8A H8AB 107.8 . . ?
C8A C9A Si4A 113.9(18) . . ?
C8A C9A H9AA 108.8 . . ?
Si4A C9A H9AA 108.8 . . ?
C8A C9A H9AB 108.8 . . ?
Si4A C9A H9AB 108.8 . . ?
H9AA C9A H9AB 107.7 . . ?
C11A N10A C15A 120.0 . . ?
C11A N10A Pd1 120.6(5) . . ?
C15A N10A Pd1 119.4(5) . . ?
N10A C11A C12A 120.0 . . ?
N10A C11A H11A 120.0 . . ?
C12A C11A H11A 120.0 . . ?
C11A C12A C13A 120.0 . . ?
C11A C12A H12A 120.0 . . ?
C13A C12A H12A 120.0 . . ?
C14A C13A C12A 120.0 . . ?
C14A C13A Si1A 122.9(6) . . ?
C12A C13A Si1A 117.1(6) . . ?
C13A C14A C15A 120.0 . . ?
C13A C14A H14A 120.0 . . ?
C15A C14A H14A 120.0 . . ?
C14A C15A N10A 120.0 . . ?
C14A C15A H15A 120.0 . . ?
N10A C15A H15A 120.0 . . ?
C17A N16A C21A 120.0 . . ?
C17A N16A Pd2 120.5(5) . . ?
C21A N16A Pd2 119.5(5) . . ?
N16A C17A C18A 120.0 . . ?
N16A C17A H17A 120.0 . . ?
C18A C17A H17A 120.0 . . ?
C19A C18A C17A 120.0 . . ?
C19A C18A H18A 120.0 . . ?
C17A C18A H18A 120.0 . . ?
C18A C19A C20A 120.0 . . ?
C18A C19A Si4A 119.3(6) . . ?
C20A C19A Si4A 120.4(6) . . ?
C21A C20A C19A 120.0 . . ?
C21A C20A H20A 120.0 . . ?
C19A C20A H20A 120.0 . . ?
C20A C21A N16A 120.0 . . ?
C20A C21A H21A 120.0 . . ?
N16A C21A H21A 120.0 . . ?
C7C Si1C C2C 110(3) . . ?
C7C Si1C C3C 120(3) . . ?
C2C Si1C C3C 103.0(18) . . ?
C7C Si1C C13C 105(2) . . ?
C2C Si1C C13C 107(3) . . ?
C3C Si1C C13C 111(2) . . ?
Si1C C2C H2CA 109.5 . . ?
Si1C C2C H2CB 109.5 . . ?
H2CA C2C H2CB 109.5 . . ?
Si1C C2C H2CC 109.5 . . ?
H2CA C2C H2CC 109.5 . . ?
H2CB C2C H2CC 109.5 . . ?
Si1C C3C H3CA 109.5 . . ?
Si1C C3C H3CB 109.5 . . ?
H3CA C3C H3CB 109.5 . . ?
Si1C C3C H3CC 109.5 . . ?
H3CA C3C H3CC 109.5 . . ?
H3CB C3C H3CC 109.5 . . ?
C9C Si4C C5C 105.3(17) . . ?
C9C Si4C C6C 117(2) . . ?
C5C Si4C C6C 105.8(16) . . ?
C9C Si4C C19C 113(2) . . ?
C5C Si4C C19C 108.0(16) . . ?
C6C Si4C C19C 107.2(12) . . ?
Si4C C5C H5CA 109.5 . . ?
Si4C C5C H5CB 109.5 . . ?
H5CA C5C H5CB 109.5 . . ?
Si4C C5C H5CC 109.5 . . ?
H5CA C5C H5CC 109.5 . . ?
H5CB C5C H5CC 109.5 . . ?
Si4C C6C H6CA 109.5 . . ?
Si4C C6C H6CB 109.5 . . ?
H6CA C6C H6CB 109.5 . . ?
Si4C C6C H6CC 109.5 . . ?
H6CA C6C H6CC 109.5 . . ?
H6CB C6C H6CC 109.5 . . ?
C8C C7C Si1C 111.6(19) . . ?
C8C C7C H7CA 109.3 . . ?
Si1C C7C H7CA 109.3 . . ?
C8C C7C H7CB 109.3 . . ?
Si1C C7C H7CB 109.3 . . ?
H7CA C7C H7CB 108.0 . . ?
C9C C8C C7C 117(3) . . ?
C9C C8C H8CA 108.0 . . ?
C7C C8C H8CA 108.0 . . ?
C9C C8C H8CB 108.0 . . ?
C7C C8C H8CB 108.0 . . ?
H8CA C8C H8CB 107.2 . . ?
C8C C9C Si4C 113(2) . . ?
C8C C9C H9CA 109.0 . . ?
Si4C C9C H9CA 109.0 . . ?
C8C C9C H9CB 109.0 . . ?
Si4C C9C H9CB 109.0 . . ?
H9CA C9C H9CB 107.8 . . ?
C11C N10C C15C 120.0 . . ?
C11C N10C Pd1 121(2) . . ?
C15C N10C Pd1 119(2) . . ?
C12C C11C N10C 120.0 . . ?
C12C C11C H11C 120.0 . . ?
N10C C11C H11C 120.0 . . ?
C13C C12C C11C 120.0 . . ?
C13C C12C H12C 120.0 . . ?
C11C C12C H12C 120.0 . . ?
C12C C13C C14C 120.0 . . ?
C12C C13C Si1C 121.0(19) . . ?
C14C C13C Si1C 118.9(19) . . ?
C15C C14C C13C 120.0 . . ?
C15C C14C H14C 120.0 . . ?
C13C C14C H14C 120.0 . . ?
C14C C15C N10C 120.0 . . ?
C14C C15C H15C 120.0 . . ?
N10C C15C H15C 120.0 . . ?
C17C N16C C21C 120.0 . . ?
C17C N16C Pd3 123.4(8) . . ?
C21C N16C Pd3 116.4(7) . . ?
C18C C17C N16C 120.0 . . ?
C18C C17C H17C 120.0 . . ?
N16C C17C H17C 120.0 . . ?
C17C C18C C19C 120.0 . . ?
C17C C18C H18C 120.0 . . ?
C19C C18C H18C 120.0 . . ?
C20C C19C C18C 120.0 . . ?
C20C C19C Si4C 115.8(9) . . ?
C18C C19C Si4C 124.0(9) . . ?
C19C C20C C21C 120.0 . . ?
C19C C20C H20C 120.0 . . ?
C21C C20C H20C 120.0 . . ?
C20C C21C N16C 120.0 . . ?
C20C C21C H21C 120.0 . . ?
N16C C21C H21C 120.0 . . ?
C7E Si1E C3E 89(3) . . ?
C7E Si1E C2E 141(3) . . ?
C3E Si1E C2E 108(2) . . ?
C7E Si1E C13E 107(3) . . ?
C3E Si1E C13E 97.5(17) . . ?
C2E Si1E C13E 106(3) . . ?
Si1E C2E H2EA 109.5 . . ?
Si1E C2E H2EB 109.5 . . ?
H2EA C2E H2EB 109.5 . . ?
Si1E C2E H2EC 109.5 . . ?
H2EA C2E H2EC 109.5 . . ?
H2EB C2E H2EC 109.5 . . ?
Si1E C3E H3EA 109.5 . . ?
Si1E C3E H3EB 109.5 . . ?
H3EA C3E H3EB 109.5 . . ?
Si1E C3E H3EC 109.5 . . ?
H3EA C3E H3EC 109.5 . . ?
H3EB C3E H3EC 109.5 . . ?
C9E Si4E C5E 138(3) . . ?
C9E Si4E C6E 98.0(17) . . ?
C5E Si4E C6E 104.3(18) . . ?
C9E Si4E C19E 100.9(6) . . ?
C5E Si4E C19E 113(2) . . ?
C6E Si4E C19E 94(3) . . ?
Si4E C5E H5EA 109.5 . . ?
Si4E C5E H5EB 109.5 . . ?
H5EA C5E H5EB 109.5 . . ?
Si4E C5E H5EC 109.5 . . ?
H5EA C5E H5EC 109.5 . . ?
H5EB C5E H5EC 109.5 . . ?
Si4E C6E H6EA 109.5 . . ?
Si4E C6E H6EB 109.5 . . ?
H6EA C6E H6EB 109.5 . . ?
Si4E C6E H6EC 109.5 . . ?
H6EA C6E H6EC 109.5 . . ?
H6EB C6E H6EC 109.5 . . ?
C8E C7E Si1E 96.8(17) . . ?
C8E C7E H7EA 112.4 . . ?
Si1E C7E H7EA 112.4 . . ?
C8E C7E H7EB 112.4 . . ?
Si1E C7E H7EB 112.4 . . ?
H7EA C7E H7EB 110.0 . . ?
C7E C8E C9E 106.0(10) . . ?
C7E C8E H8EA 110.5 . . ?
C9E C8E H8EA 110.5 . . ?
C7E C8E H8EB 110.5 . . ?
C9E C8E H8EB 110.5 . . ?
H8EA C8E H8EB 108.7 . . ?
C8E C9E Si4E 128(3) . . ?
C8E C9E H9EA 105.2 . . ?
Si4E C9E H9EA 105.2 . . ?
C8E C9E H9EB 105.2 . . ?
Si4E C9E H9EB 105.2 . . ?
H9EA C9E H9EB 105.9 . . ?
C11E N10E C15E 120.0 . . ?
C11E N10E Pd2 119(4) . . ?
C15E N10E Pd2 121(4) . . ?
C12E C11E N10E 120.0 . . ?
C12E C11E H11E 120.0 . . ?
N10E C11E H11E 120.0 . . ?
C11E C12E C13E 120.0 . . ?
C11E C12E H12E 120.0 . . ?
C13E C12E H12E 120.0 . . ?
C14E C13E C12E 120.0 . . ?
C14E C13E Si1E 120(4) . . ?
C12E C13E Si1E 120(4) . . ?
C13E C14E C15E 120.0 . . ?
C13E C14E H14E 120.0 . . ?
C15E C14E H14E 120.0 . . ?
C14E C15E N10E 120.0 . . ?
C14E C15E H15E 120.0 . . ?
N10E C15E H15E 120.0 . . ?
C17E N16E C21E 120.0 . . ?
C17E N16E Pd3 124(2) . . ?
C21E N16E Pd3 116(2) . . ?
N16E C17E C18E 120.0 . . ?
N16E C17E H17E 120.0 . . ?
C18E C17E H17E 120.0 . . ?
C19E C18E C17E 120.0 . . ?
C19E C18E H18E 120.0 . . ?
C17E C18E H18E 120.0 . . ?
C20E C19E C18E 120.0 . . ?
C20E C19E Si4E 129(3) . . ?
C18E C19E Si4E 111(3) . . ?
C19E C20E C21E 120.0 . . ?
C19E C20E H20E 120.0 . . ?
C21E C20E H20E 120.0 . . ?
C20E C21E N16E 120.0 . . ?
C20E C21E H21E 120.0 . . ?
N16E C21E H21E 120.0 . . ?
C7G Si1G C2G 110(3) . . ?
C7G Si1G C3G 111(3) . . ?
C2G Si1G C3G 106.7(19) . . ?
C7G Si1G C13G 114(3) . . ?
C2G Si1G C13G 111.3(17) . . ?
C3G Si1G C13G 103(2) . . ?
Si1G C2G H2GA 109.5 . . ?
Si1G C2G H2GB 109.5 . . ?
H2GA C2G H2GB 109.5 . . ?
Si1G C2G H2GC 109.5 . . ?
H2GA C2G H2GC 109.5 . . ?
H2GB C2G H2GC 109.5 . . ?
Si1G C3G H3GA 109.5 . . ?
Si1G C3G H3GB 109.5 . . ?
H3GA C3G H3GB 109.5 . . ?
Si1G C3G H3GC 109.5 . . ?
H3GA C3G H3GC 109.5 . . ?
H3GB C3G H3GC 109.5 . . ?
C5G Si4G C9G 116(2) . . ?
C5G Si4G C6G 109.5(15) . . ?
C9G Si4G C6G 109(2) . . ?
C5G Si4G C19G 107.9(17) . . ?
C9G Si4G C19G 105.4(18) . . ?
C6G Si4G C19G 108.2(15) . . ?
Si4G C5G H5GA 109.5 . . ?
Si4G C5G H5GB 109.5 . . ?
H5GA C5G H5GB 109.5 . . ?
Si4G C5G H5GC 109.5 . . ?
H5GA C5G H5GC 109.5 . . ?
H5GB C5G H5GC 109.5 . . ?
Si4G C6G H6GA 109.5 . . ?
Si4G C6G H6GB 109.5 . . ?
H6GA C6G H6GB 109.5 . . ?
Si4G C6G H6GC 109.5 . . ?
H6GA C6G H6GC 109.5 . . ?
H6GB C6G H6GC 109.5 . . ?
C8G C7G Si1G 114(3) . . ?
C8G C7G H7GA 108.7 . . ?
Si1G C7G H7GA 108.7 . . ?
C8G C7G H7GB 108.7 . . ?
Si1G C7G H7GB 108.7 . . ?
H7GA C7G H7GB 107.6 . . ?
C9G C8G C7G 122(4) . . ?
C9G C8G H8GA 106.9 . . ?
C7G C8G H8GA 106.9 . . ?
C9G C8G H8GB 106.9 . . ?
C7G C8G H8GB 106.9 . . ?
H8GA C8G H8GB 106.7 . . ?
C8G C9G Si4G 120(3) . . ?
C8G C9G H9GA 107.3 . . ?
Si4G C9G H9GA 107.3 . . ?
C8G C9G H9GB 107.3 . . ?
Si4G C9G H9GB 107.3 . . ?
H9GA C9G H9GB 106.9 . . ?
C11G N10G C15G 120.0 . . ?
C11G N10G Pd3 119.0(5) . . ?
C15G N10G Pd3 120.7(5) . . ?
C12G C11G N10G 120.0 . . ?
C12G C11G H11G 120.0 . . ?
N10G C11G H11G 120.0 . . ?
C11G C12G C13G 120.0 . . ?
C11G C12G H12G 120.0 . . ?
C13G C12G H12G 120.0 . . ?
C12G C13G C14G 120.0 . . ?
C12G C13G Si1G 116.4(10) . . ?
C14G C13G Si1G 123.4(10) . . ?
C15G C14G C13G 120.0 . . ?
C15G C14G H14G 120.0 . . ?
C13G C14G H14G 120.0 . . ?
C14G C15G N10G 120.0 . . ?
C14G C15G H15G 120.0 . . ?
N10G C15G H15G 120.0 . . ?
C17G N16G C21G 120.0 . . ?
C17G N16G Pd2 119.4(11) . . ?
C21G N16G Pd2 120.5(11) . . ?
C18G C17G N16G 120.0 . . ?
C18G C17G H17G 120.0 . . ?
N16G C17G H17G 120.0 . . ?
C17G C18G C19G 120.0 . . ?
C17G C18G H18G 120.0 . . ?
C19G C18G H18G 120.0 . . ?
C20G C19G C18G 120.0 . . ?
C20G C19G Si4G 120.2(13) . . ?
C18G C19G Si4G 119.3(13) . . ?
C21G C20G C19G 120.0 . . ?
C21G C20G H20G 120.0 . . ?
C19G C20G H20G 120.0 . . ?
C20G C21G N16G 120.0 . . ?
C20G C21G H21G 120.0 . . ?
N16G C21G H21G 120.0 . . ?
C3I Si1I C2I 107.6(17) . . ?
C3I Si1I C7I 120(3) . . ?
C2I Si1I C7I 105(3) . . ?
C3I Si1I C13I 106.3(19) . . ?
C2I Si1I C13I 110(2) . . ?
C7I Si1I C13I 109(2) . . ?
Si1I C2I H2IA 109.5 . . ?
Si1I C2I H2IB 109.5 . . ?
H2IA C2I H2IB 109.5 . . ?
Si1I C2I H2IC 109.5 . . ?
H2IA C2I H2IC 109.5 . . ?
H2IB C2I H2IC 109.5 . . ?
Si1I C3I H3IA 109.5 . . ?
Si1I C3I H3IB 109.5 . . ?
H3IA C3I H3IB 109.5 . . ?
Si1I C3I H3IC 109.5 . . ?
H3IA C3I H3IC 109.5 . . ?
H3IB C3I H3IC 109.5 . . ?
C9I Si4I C5I 103(3) . . ?
C9I Si4I C6I 131(3) . . ?
C5I Si4I C6I 107.7(19) . . ?
C9I Si4I C19I 98.4(7) . . ?
C5I Si4I C19I 97.7(16) . . ?
C6I Si4I C19I 113(3) . . ?
Si4I C5I H5IA 109.5 . . ?
Si4I C5I H5IB 109.5 . . ?
H5IA C5I H5IB 109.5 . . ?
Si4I C5I H5IC 109.5 . . ?
H5IA C5I H5IC 109.5 . . ?
H5IB C5I H5IC 109.5 . . ?
Si4I C6I H6IA 109.5 . . ?
Si4I C6I H6IB 109.5 . . ?
H6IA C6I H6IB 109.5 . . ?
Si4I C6I H6IC 109.5 . . ?
H6IA C6I H6IC 109.5 . . ?
H6IB C6I H6IC 109.5 . . ?
C8I C7I Si1I 131(3) . . ?
C8I C7I H7IA 104.5 . . ?
Si1I C7I H7IA 104.5 . . ?
C8I C7I H7IB 104.5 . . ?
Si1I C7I H7IB 104.5 . . ?
H7IA C7I H7IB 105.7 . . ?
C7I C8I C9I 111(4) . . ?
C7I C8I H8IA 109.3 . . ?
C9I C8I H8IA 109.3 . . ?
C7I C8I H8IB 109.3 . . ?
C9I C8I H8IB 109.3 . . ?
H8IA C8I H8IB 108.0 . . ?
C8I C9I Si4I 136(4) . . ?
C8I C9I H9IA 103.1 . . ?
Si4I C9I H9IA 103.1 . . ?
C8I C9I H9IB 103.1 . . ?
Si4I C9I H9IB 103.1 . . ?
H9IA C9I H9IB 105.1 . . ?
C11I N10I C15I 120.0 . . ?
C11I N10I Pd1 121.1(16) . . ?
C15I N10I Pd1 118.9(16) . . ?
C12I C11I N10I 120.0 . . ?
C12I C11I H11I 120.0 . . ?
N10I C11I H11I 120.0 . . ?
C13I C12I C11I 120.0 . . ?
C13I C12I H12I 120.0 . . ?
C11I C12I H12I 120.0 . . ?
C14I C13I C12I 120.0 . . ?
C14I C13I Si1I 118.6(18) . . ?
C12I C13I Si1I 120.9(18) . . ?
C13I C14I C15I 120.0 . . ?
C13I C14I H14I 120.0 . . ?
C15I C14I H14I 120.0 . . ?
C14I C15I N10I 120.0 . . ?
C14I C15I H15I 120.0 . . ?
N10I C15I H15I 120.0 . . ?
C17I N16I C21I 120.0 . . ?
C17I N16I Pd3 125(2) . . ?
C21I N16I Pd3 115(2) . . ?
N16I C17I C18I 120.0 . . ?
N16I C17I H17I 120.0 . . ?
C18I C17I H17I 120.0 . . ?
C19I C18I C17I 120.0 . . ?
C19I C18I H18I 120.0 . . ?
C17I C18I H18I 120.0 . . ?
C18I C19I C20I 120.0 . . ?
C18I C19I Si4I 120(2) . . ?
C20I C19I Si4I 119(2) . . ?
C21I C20I C19I 120.0 . . ?
C21I C20I H20I 120.0 . . ?
C19I C20I H20I 120.0 . . ?
C20I C21I N16I 120.0 . . ?
C20I C21I H21I 120.0 . . ?
N16I C21I H21I 120.0 . . ?

loop_
_geom_bond_atom_site_label_1
_geom_bond_atom_site_label_2
_geom_bond_distance
_geom_bond_site_symmetry_2
_geom_bond_publ_flag
Pd1 N10C 1.97(2) . ?
Pd1 N10A 2.020(6) 4_575 ?
Pd1 N10A 2.020(7) . ?
Pd1 N10I 2.075(18) . ?
Pd2 N10E 2.00(2) . ?
Pd2 N16A 2.008(8) 4_575 ?
Pd2 N16A 2.008(8) . ?
Pd2 N16G 2.020(11) . ?
Pd3 N16E 1.954(18) . ?
Pd3 N10G 1.963(6) . ?
Pd3 N16C 2.017(8) . ?
Pd3 N16I 2.064(18) . ?
N1 O2 1.18(2) . ?
N1 O4 1.19(3) . ?
N1 O3 1.24(2) . ?
Cl5 O9 1.378(9) . ?
Cl5 O7 1.385(9) . ?
Cl5 O8 1.396(9) . ?
Cl5 O6 1.398(10) . ?
Cl1V O5V 1.343(19) . ?
Cl1V O3V 1.364(18) . ?
Cl1V O2V 1.393(19) . ?
Cl1V O4V 1.405(18) . ?
Cl6V O8V 1.342(18) . ?
Cl6V O10V 1.344(18) . ?
Cl6V O9V 1.382(18) . ?
Cl6V O7V 1.416(18) . ?
Cl5P O9P 1.352(17) . ?
Cl5P O7P 1.356(16) . ?
Cl5P O6P 1.407(17) . ?
Cl5P O8P 1.408(16) . ?
Cl1W O5W 1.337(19) . ?
Cl1W O3W 1.356(18) . ?
Cl1W O4W 1.396(18) . ?
Cl1W O2W 1.414(19) . ?
Cl6W O8W 1.345(19) . ?
Cl6W O10W 1.351(19) . ?
Cl6W O9W 1.386(18) . ?
Cl6W O7W 1.414(19) . ?
Cl6U O10U 1.327(18) . ?
Cl6U O8U 1.387(18) . ?
Cl6U O9U 1.397(18) . ?
Cl6U O7U 1.408(18) . ?
Si1A C3A 1.81(2) . ?
Si1A C2A 1.85(2) . ?
Si1A C7A 1.88(2) . ?
Si1A C13A 1.923(8) . ?
C2A H2AA 0.9800 . ?
C2A H2AB 0.9800 . ?
C2A H2AC 0.9800 . ?
C3A H3AA 0.9800 . ?
C3A H3AB 0.9800 . ?
C3A H3AC 0.9800 . ?
Si4A C9A 1.91(2) . ?
Si4A C5A 1.93(3) . ?
Si4A C19A 1.937(10) . ?
Si4A C6A 1.95(3) . ?
C5A H5AA 0.9800 . ?
C5A H5AB 0.9800 . ?
C5A H5AC 0.9800 . ?
C6A H6AA 0.9800 . ?
C6A H6AB 0.9800 . ?
C6A H6AC 0.9800 . ?
C7A C8A 1.53(3) . ?
C7A H7AA 0.9900 . ?
C7A H7AB 0.9900 . ?
C8A C9A 1.50(3) . ?
C8A H8AA 0.9900 . ?
C8A H8AB 0.9900 . ?
C9A H9AA 0.9900 . ?
C9A H9AB 0.9900 . ?
N10A C11A 1.3900 . ?
N10A C15A 1.3900 . ?
C11A C12A 1.3900 . ?
C11A H11A 0.9500 . ?
C12A C13A 1.3900 . ?
C12A H12A 0.9500 . ?
C13A C14A 1.3900 . ?
C14A C15A 1.3900 . ?
C14A H14A 0.9500 . ?
C15A H15A 0.9500 . ?
N16A C17A 1.3900 . ?
N16A C21A 1.3900 . ?
C17A C18A 1.3900 . ?
C17A H17A 0.9500 . ?
C18A C19A 1.3900 . ?
C18A H18A 0.9500 . ?
C19A C20A 1.3900 . ?
C20A C21A 1.3900 . ?
C20A H20A 0.9500 . ?
C21A H21A 0.9500 . ?
Si1C C7C 1.854(10) . ?
Si1C C2C 1.856(10) . ?
Si1C C3C 1.861(10) . ?
Si1C C13C 1.927(10) . ?
C2C H2CA 0.9800 . ?
C2C H2CB 0.9800 . ?
C2C H2CC 0.9800 . ?
C3C H3CA 0.9800 . ?
C3C H3CB 0.9800 . ?
C3C H3CC 0.9800 . ?
Si4C C9C 1.846(10) . ?
Si4C C5C 1.851(10) . ?
Si4C C6C 1.857(10) . ?
Si4C C19C 1.927(8) . ?
C5C H5CA 0.9800 . ?
C5C H5CB 0.9800 . ?
C5C H5CC 0.9800 . ?
C6C H6CA 0.9800 . ?
C6C H6CB 0.9800 . ?
C6C H6CC 0.9800 . ?
C7C C8C 1.504(10) . ?
C7C H7CA 0.9900 . ?
C7C H7CB 0.9900 . ?
C8C C9C 1.502(10) . ?
C8C H8CA 0.9900 . ?
C8C H8CB 0.9900 . ?
C9C H9CA 0.9900 . ?
C9C H9CB 0.9900 . ?
N10C C11C 1.3900 . ?
N10C C15C 1.3900 . ?
C11C C12C 1.3900 . ?
C11C H11C 0.9500 . ?
C12C C13C 1.3900 . ?
C12C H12C 0.9500 . ?
C13C C14C 1.3900 . ?
C14C C15C 1.3900 . ?
C14C H14C 0.9500 . ?
C15C H15C 0.9500 . ?
N16C C17C 1.3900 . ?
N16C C21C 1.3900 . ?
C17C C18C 1.3900 . ?
C17C H17C 0.9500 . ?
C18C C19C 1.3900 . ?
C18C H18C 0.9500 . ?
C19C C20C 1.3900 . ?
C20C C21C 1.3900 . ?
C20C H20C 0.9500 . ?
C21C H21C 0.9500 . ?
Si1E C7E 1.7800(11) . ?
Si1E C3E 1.849(10) . ?
Si1E C2E 1.849(10) . ?
Si1E C13E 1.921(10) . ?
C2E H2EA 0.9800 . ?
C2E H2EB 0.9800 . ?
C2E H2EC 0.9800 . ?
C3E H3EA 0.9800 . ?
C3E H3EB 0.9800 . ?
C3E H3EC 0.9800 . ?
Si4E C9E 1.7799(11) . ?
Si4E C5E 1.853(10) . ?
Si4E C6E 1.858(10) . ?
Si4E C19E 1.922(10) . ?
C5E H5EA 0.9800 . ?
C5E H5EB 0.9800 . ?
C5E H5EC 0.9800 . ?
C6E H6EA 0.9800 . ?
C6E H6EB 0.9800 . ?
C6E H6EC 0.9800 . ?
C7E C8E 1.501(10) . ?
C7E H7EA 0.9900 . ?
C7E H7EB 0.9900 . ?
C8E C9E 1.501(10) . ?
C8E H8EA 0.9900 . ?
C8E H8EB 0.9900 . ?
C9E H9EA 0.9900 . ?
C9E H9EB 0.9900 . ?
N10E C11E 1.3900 . ?
N10E C15E 1.3900 . ?
C11E C12E 1.3900 . ?
C11E H11E 0.9500 . ?
C12E C13E 1.3900 . ?
C12E H12E 0.9500 . ?
C13E C14E 1.3900 . ?
C14E C15E 1.3900 . ?
C14E H14E 0.9500 . ?
C15E H15E 0.9500 . ?
N16E C17E 1.3900 . ?
N16E C21E 1.3900 . ?
C17E C18E 1.3900 . ?
C17E H17E 0.9500 . ?
C18E C19E 1.3900 . ?
C18E H18E 0.9500 . ?
C19E C20E 1.3900 . ?
C20E C21E 1.3900 . ?
C20E H20E 0.9500 . ?
C21E H21E 0.9500 . ?
Si1G C7G 1.850(10) . ?
Si1G C2G 1.853(10) . ?
Si1G C3G 1.854(10) . ?
Si1G C13G 1.942(8) . ?
C2G H2GA 0.9800 . ?
C2G H2GB 0.9800 . ?
C2G H2GC 0.9800 . ?
C3G H3GA 0.9800 . ?
C3G H3GB 0.9800 . ?
C3G H3GC 0.9800 . ?
Si4G C5G 1.849(10) . ?
Si4G C9G 1.849(10) . ?
Si4G C6G 1.850(10) . ?
Si4G C19G 1.932(9) . ?
C5G H5GA 0.9800 . ?
C5G H5GB 0.9800 . ?
C5G H5GC 0.9800 . ?
C6G H6GA 0.9800 . ?
C6G H6GB 0.9800 . ?
C6G H6GC 0.9800 . ?
C7G C8G 1.48(6) . ?
C7G H7GA 0.9900 . ?
C7G H7GB 0.9900 . ?
C8G C9G 1.43(5) . ?
C8G H8GA 0.9900 . ?
C8G H8GB 0.9900 . ?
C9G H9GA 0.9900 . ?
C9G H9GB 0.9900 . ?
N10G C11G 1.3900 . ?
N10G C15G 1.3900 . ?
C11G C12G 1.3900 . ?
C11G H11G 0.9500 . ?
C12G C13G 1.3900 . ?
C12G H12G 0.9500 . ?
C13G C14G 1.3900 . ?
C14G C15G 1.3900 . ?
C14G H14G 0.9500 . ?
C15G H15G 0.9500 . ?
N16G C17G 1.3900 . ?
N16G C21G 1.3900 . ?
C17G C18G 1.3900 . ?
C17G H17G 0.9500 . ?
C18G C19G 1.3900 . ?
C18G H18G 0.9500 . ?
C19G C20G 1.3900 . ?
C20G C21G 1.3900 . ?
C20G H20G 0.9500 . ?
C21G H21G 0.9500 . ?
Si1I C3I 1.852(10) . ?
Si1I C2I 1.852(10) . ?
Si1I C7I 1.856(10) . ?
Si1I C13I 1.927(9) . ?
C2I H2IA 0.9800 . ?
C2I H2IB 0.9800 . ?
C2I H2IC 0.9800 . ?
C3I H3IA 0.9800 . ?
C3I H3IB 0.9800 . ?
C3I H3IC 0.9800 . ?
Si4I C9I 1.848(10) . ?
Si4I C5I 1.851(10) . ?
Si4I C6I 1.851(10) . ?
Si4I C19I 1.921(10) . ?
C5I H5IA 0.9800 . ?
C5I H5IB 0.9800 . ?
C5I H5IC 0.9800 . ?
C6I H6IA 0.9800 . ?
C6I H6IB 0.9800 . ?
C6I H6IC 0.9800 . ?
C7I C8I 1.499(10) . ?
C7I H7IA 0.9900 . ?
C7I H7IB 0.9900 . ?
C8I C9I 1.501(10) . ?
C8I H8IA 0.9900 . ?
C8I H8IB 0.9900 . ?
C9I H9IA 0.9900 . ?
C9I H9IB 0.9900 . ?
N10I C11I 1.3900 . ?
N10I C15I 1.3900 . ?
C11I C12I 1.3900 . ?
C11I H11I 0.9500 . ?
C12I C13I 1.3900 . ?
C12I H12I 0.9500 . ?
C13I C14I 1.3900 . ?
C14I C15I 1.3900 . ?
C14I H14I 0.9500 . ?
C15I H15I 0.9500 . ?
N16I C17I 1.3900 . ?
N16I C21I 1.3900 . ?
C17I C18I 1.3900 . ?
C17I H17I 0.9500 . ?
C18I C19I 1.3900 . ?
C18I H18I 0.9500 . ?
C19I C20I 1.3900 . ?
C20I C21I 1.3900 . ?
C20I H20I 0.9500 . ?
C21I H21I 0.9500 . ?

loop_
_geom_torsion_atom_site_label_1
_geom_torsion_atom_site_label_2
_geom_torsion_atom_site_label_3
_geom_torsion_atom_site_label_4
_geom_torsion
_geom_torsion_site_symmetry_1
_geom_torsion_site_symmetry_2
_geom_torsion_site_symmetry_3
_geom_torsion_site_symmetry_4
_geom_torsion_publ_flag
C3A Si1A C7A C8A 43.9(17) . . . . ?
C2A Si1A C7A C8A 167.7(14) . . . . ?
C13A Si1A C7A C8A -74.9(15) . . . . ?
Si1A C7A C8A C9A 177.3(14) . . . . ?
C7A C8A C9A Si4A -177.4(14) . . . . ?
C15A N10A C11A C12A 0.0 . . . . ?
Pd1 N10A C11A C12A -178.5(6) . . . . ?
N10A C11A C12A C13A 0.0 . . . . ?
C11A C12A C13A C14A 0.0 . . . . ?
C11A C12A C13A Si1A -179.8(7) . . . . ?
C12A C13A C14A C15A 0.0 . . . . ?
Si1A C13A C14A C15A 179.8(7) . . . . ?
C13A C14A C15A N10A 0.0 . . . . ?
C11A N10A C15A C14A 0.0 . . . . ?
Pd1 N10A C15A C14A 178.5(6) . . . . ?
C21A N16A C17A C18A 0.0 . . . . ?
Pd2 N16A C17A C18A 178.8(8) . . . . ?
N16A C17A C18A C19A 0.0 . . . . ?
C17A C18A C19A C20A 0.0 . . . . ?
C17A C18A C19A Si4A 173.2(11) . . . . ?
C18A C19A C20A C21A 0.0 . . . . ?
Si4A C19A C20A C21A -173.1(11) . . . . ?
C19A C20A C21A N16A 0.0 . . . . ?
C17A N16A C21A C20A 0.0 . . . . ?
Pd2 N16A C21A C20A -178.9(8) . . . . ?
C2C Si1C C7C C8C 42(4) . . . . ?
C3C Si1C C7C C8C 161(3) . . . . ?
C13C Si1C C7C C8C -73(4) . . . . ?
Si1C C7C C8C C9C 161(3) . . . . ?
C7C C8C C9C Si4C -87(5) . . . . ?
C5C Si4C C9C C8C -175(4) . . . . ?
C6C Si4C C9C C8C -58(4) . . . . ?
C19C Si4C C9C C8C 67(4) . . . . ?
C15C N10C C11C C12C 0.0 . . . . ?
Pd1 N10C C11C C12C -175(2) . . . . ?
N10C C11C C12C C13C 0.0 . . . . ?
C11C C12C C13C C14C 0.0 . . . . ?
C11C C12C C13C Si1C -176(2) . . . . ?
C12C C13C C14C C15C 0.0 . . . . ?
Si1C C13C C14C C15C 176(2) . . . . ?
C13C C14C C15C N10C 0.0 . . . . ?
C11C N10C C15C C14C 0.0 . . . . ?
Pd1 N10C C15C C14C 175(2) . . . . ?
C21C N16C C17C C18C 0.0 . . . . ?
Pd3 N16C C17C C18C 174(2) . . . . ?
N16C C17C C18C C19C 0.0 . . . . ?
C17C C18C C19C C20C 0.0 . . . . ?
C17C C18C C19C Si4C 174(2) . . . . ?
C18C C19C C20C C21C 0.0 . . . . ?
Si4C C19C C20C C21C -175(2) . . . . ?
C19C C20C C21C N16C 0.0 . . . . ?
C17C N16C C21C C20C 0.0 . . . . ?
Pd3 N16C C21C C20C -175(2) . . . . ?
C3E Si1E C7E C8E -167(4) . . . . ?
C2E Si1E C7E C8E -49(6) . . . . ?
C13E Si1E C7E C8E 96(4) . . . . ?
Si1E C7E C8E C9E 163(5) . . . . ?
C7E C8E C9E Si4E 136(4) . . . . ?
C5E Si4E C9E C8E 137(5) . . . . ?
C6E Si4E C9E C8E -101(5) . . . . ?
C19E Si4E C9E C8E -6(5) . . . . ?
C15E N10E C11E C12E 0.0 . . . . ?
Pd2 N10E C11E C12E 174(3) . . . . ?
N10E C11E C12E C13E 0.0 . . . . ?
C11E C12E C13E C14E 0.0 . . . . ?
C11E C12E C13E Si1E -177(4) . . . . ?
C12E C13E C14E C15E 0.0 . . . . ?
Si1E C13E C14E C15E 177(4) . . . . ?
C13E C14E C15E N10E 0.0 . . . . ?
C11E N10E C15E C14E 0.0 . . . . ?
Pd2 N10E C15E C14E -174(3) . . . . ?
C21E N16E C17E C18E 0.0 . . . . ?
Pd3 N16E C17E C18E 175(3) . . . . ?
N16E C17E C18E C19E 0.0 . . . . ?
C17E C18E C19E C20E 0.0 . . . . ?
C17E C18E C19E Si4E -178(2) . . . . ?
C18E C19E C20E C21E 0.0 . . . . ?
Si4E C19E C20E C21E 177(2) . . . . ?
C19E C20E C21E N16E 0.0 . . . . ?
C17E N16E C21E C20E 0.0 . . . . ?
Pd3 N16E C21E C20E -175(3) . . . . ?
C2G Si1G C7G C8G -67(5) . . . . ?
C3G Si1G C7G C8G 175(4) . . . . ?
C13G Si1G C7G C8G 59(5) . . . . ?
Si1G C7G C8G C9G -79(6) . . . . ?
C7G C8G C9G Si4G 163(3) . . . . ?
C5G Si4G C9G C8G 166(3) . . . . ?
C6G Si4G C9G C8G 41(4) . . . . ?
C19G Si4G C9G C8G -75(4) . . . . ?
C15G N10G C11G C12G 0.0 . . . . ?
Pd3 N10G C11G C12G -174(3) . . . . ?
N10G C11G C12G C13G 0.0 . . . . ?
C11G C12G C13G C14G 0.0 . . . . ?
C11G C12G C13G Si1G -176(4) . . . . ?
C12G C13G C14G C15G 0.0 . . . . ?
Si1G C13G C14G C15G 175(4) . . . . ?
C13G C14G C15G N10G 0.0 . . . . ?
C11G N10G C15G C14G 0.0 . . . . ?
Pd3 N10G C15G C14G 174(3) . . . . ?
C21G N16G C17G C18G 0.0 . . . . ?
Pd2 N16G C17G C18G -177.2(15) . . . . ?
N16G C17G C18G C19G 0.0 . . . . ?
C17G C18G C19G C20G 0.0 . . . . ?
C17G C18G C19G Si4G 172(2) . . . . ?
C18G C19G C20G C21G 0.0 . . . . ?
Si4G C19G C20G C21G -172(2) . . . . ?
C19G C20G C21G N16G 0.0 . . . . ?
C17G N16G C21G C20G 0.0 . . . . ?
Pd2 N16G C21G C20G 177.2(16) . . . . ?
C3I Si1I C7I C8I -99(6) . . . . ?
C2I Si1I C7I C8I 22(7) . . . . ?
C13I Si1I C7I C8I 139(6) . . . . ?
Si1I C7I C8I C9I 160(5) . . . . ?
C7I C8I C9I Si4I 43(8) . . . . ?
C5I Si4I C9I C8I 140(6) . . . . ?
C6I Si4I C9I C8I -91(6) . . . . ?
C19I Si4I C9I C8I 40(6) . . . . ?
C15I N10I C11I C12I 0.0 . . . . ?
Pd1 N10I C11I C12I -179.7(18) . . . . ?
N10I C11I C12I C13I 0.0 . . . . ?
C11I C12I C13I C14I 0.0 . . . . ?
C11I C12I C13I Si1I -172(2) . . . . ?
C12I C13I C14I C15I 0.0 . . . . ?
Si1I C13I C14I C15I 172.1(19) . . . . ?
C13I C14I C15I N10I 0.0 . . . . ?
C11I N10I C15I C14I 0.0 . . . . ?
Pd1 N10I C15I C14I 179.7(18) . . . . ?
C21I N16I C17I C18I 0.0 . . . . ?
Pd3 N16I C17I C18I -176(3) . . . . ?
N16I C17I C18I C19I 0.0 . . . . ?
C17I C18I C19I C20I 0.0 . . . . ?
C17I C18I C19I Si4I 172(2) . . . . ?
C18I C19I C20I C21I 0.0 . . . . ?
Si4I C19I C20I C21I -172(2) . . . . ?
C19I C20I C21I N16I 0.0 . . . . ?
C17I N16I C21I C20I 0.0 . . . . ?
Pd3 N16I C21I C20I 176(3) . . . . ?
